data_4117542
loop_
_publ_author_name
'Haralampos N. Miras'
'Craig J. Richmond'
'De-Liang Long'
'Leroy Cronin'

_publ_section_title
;
 Solution-Phase Monitoring of the Structural Evolution of a Molybdenum
 Blue Nanoring
;
_journal_name_full 'Journal of the American Chemical Society'
_journal_page_first 3816
_journal_page_last 3824
_journal_paper_doi 10.1021/ja210206z
_journal_volume 134
_journal_year 2012
_chemical_formula_moiety '24(Na +), (H154 Mo186 O638 24-), 320(H2 O)'
_chemical_formula_sum 'H794 Mo186 Na24 O958'
_chemical_formula_weight 34524.95
_chemical_name_systematic
;
 ?
;
_space_group_IT_number 12
_symmetry_cell_setting monoclinic
_symmetry_space_group_name_Hall '-C 2y'
_symmetry_space_group_name_H-M 'C 1 2/m 1'
_atom_sites_solution_hydrogens none
_atom_sites_solution_primary direct
_atom_sites_solution_secondary difmap
_audit_creation_method SHELXL-97
_cell_angle_alpha 90.00
_cell_angle_beta 114.979(4)
_cell_angle_gamma 90.00
_cell_formula_units_Z 2
_cell_length_a 29.4139(9)
_cell_length_b 51.1644(9)
_cell_length_c 30.5935(12)
_cell_measurement_reflns_used 9549
_cell_measurement_temperature 150(2)
_cell_measurement_theta_max 55.3
_cell_measurement_theta_min 3.38
_cell_volume 41735(3)
_computing_cell_refinement
;
CrysAlis RED, Oxford Diffraction Ltd.,
Version 1.171.32.15 (release 10-01-2008 CrysAlis171 .NET)
(compiled Jan 10 2008,16:37:18)
;
_computing_data_collection
;
CrysAlis CCD, Oxford Diffraction Ltd.,
Version 1.171.32.15 (release 10-01-2008 CrysAlis171 .NET)
(compiled Jan 10 2008,16:37:18)
;
_computing_data_reduction
;
CrysAlis RED, Oxford Diffraction Ltd.,
Version 1.171.32.15 (release 10-01-2008 CrysAlis171 .NET)
(compiled Jan 10 2008,16:37:18)
;
_computing_structure_refinement 'SHELXL-97 (Sheldrick, 1997)'
_computing_structure_solution 'SHELXS-97 (Sheldrick, 1997)'
_diffrn_ambient_temperature 150(2)
_diffrn_measured_fraction_theta_full 0.889
_diffrn_measured_fraction_theta_max 0.889
_diffrn_measurement_device_type 'Oxford Diffraction Gemini CCD'
_diffrn_measurement_method '\w scans'
_diffrn_radiation_monochromator graphite
_diffrn_radiation_source 'fine-focus sealed tube'
_diffrn_radiation_type CuK\a
_diffrn_radiation_wavelength 1.54184
_diffrn_reflns_av_R_equivalents 0.0583
_diffrn_reflns_av_sigmaI/netI 0.1297
_diffrn_reflns_limit_h_max 30
_diffrn_reflns_limit_h_min -31
_diffrn_reflns_limit_k_max 54
_diffrn_reflns_limit_k_min -53
_diffrn_reflns_limit_l_max 28
_diffrn_reflns_limit_l_min -28
_diffrn_reflns_number 69631
_diffrn_reflns_theta_full 55.35
_diffrn_reflns_theta_max 55.35
_diffrn_reflns_theta_min 3.46
_diffrn_standards_decay_% none
_exptl_absorpt_coefficient_mu 23.456
_exptl_absorpt_correction_T_max 0.746
_exptl_absorpt_correction_T_min 0.348
_exptl_absorpt_correction_type analytical
_exptl_absorpt_process_details
;
CrysAlis RED, Oxford Diffraction Ltd.,
Version 1.171.32.15 (release 10-01-2008 CrysAlis171 .NET)
(compiled Jan 10 2008,16:37:18)
Analytical numeric absorption correction using a multifaceted crystal
            model based on expressions derived by R.C. Clark & J.S. Reid.
(Clark, R. C. & Reid, J. S. (1995). Acta Cryst. A51, 887-897)
;
_exptl_crystal_colour blue
_exptl_crystal_density_diffrn 2.747
_exptl_crystal_description block
_exptl_crystal_F_000 33068
_exptl_crystal_size_max 0.09
_exptl_crystal_size_mid 0.05
_exptl_crystal_size_min 0.02
_refine_diff_density_max 2.45
_refine_diff_density_min -1.63
_refine_diff_density_rms 0.28
_refine_ls_extinction_coef none
_refine_ls_extinction_method none
_refine_ls_goodness_of_fit_ref 0.971
_refine_ls_hydrogen_treatment none
_refine_ls_matrix_type full
_refine_ls_number_parameters 1879
_refine_ls_number_reflns 23958
_refine_ls_number_restraints 0
_refine_ls_restrained_S_all 0.971
_refine_ls_R_factor_all 0.1132
_refine_ls_R_factor_gt 0.0757
_refine_ls_shift/su_max 0.000
_refine_ls_shift/su_mean 0.000
_refine_ls_structure_factor_coef Fsqd
_refine_ls_weighting_details 'calc w=1/[\s^2^(Fo^2^)+(0.1193P)^2^+0.0000P] where P=(Fo^2^+2Fc^2^)/3'
_refine_ls_weighting_scheme calc
_refine_ls_wR_factor_gt 0.2068
_refine_ls_wR_factor_ref 0.2177
_reflns_number_gt 13529
_reflns_number_total 23958
_reflns_threshold_expression >2sigma(I)
_cod_data_source_file ja210206z_si_002.cif
_cod_data_source_block hmfr5
_cod_original_cell_volume 41735(2)
_cod_database_code 4117542

loop_
_symmetry_equiv_pos_as_xyz
'x, y, z'
'-x, y, -z'
'x+1/2, y+1/2, z'
'-x+1/2, y+1/2, -z'
'-x, -y, -z'
'x, -y, z'
'-x+1/2, -y+1/2, -z'
'x+1/2, -y+1/2, z'

loop_
_atom_site_label
_atom_site_type_symbol
_atom_site_fract_x
_atom_site_fract_y
_atom_site_fract_z
_atom_site_U_iso_or_equiv
_atom_site_adp_type
_atom_site_occupancy
_atom_site_symmetry_multiplicity
_atom_site_calc_flag
_atom_site_refinement_flags
Mo1 Mo -0.20580(8) 0.28342(4) -0.09396(9) 0.0326(6) Uani 1 1 d .
Mo2 Mo -0.17464(8) 0.29466(4) 0.03242(9) 0.0342(6) Uani 1 1 d .
Mo3A Mo -0.13734(16) 0.30026(9) 0.15844(16) 0.0416(11) Uani 0.80 1 d P
Mo3B Mo -0.1252(6) 0.3124(3) 0.1569(6) 0.033(4) Uani 0.20 1 d P
Mo4 Mo -0.04413(9) 0.32550(5) 0.27766(10) 0.0535(8) Uani 1 1 d .
Mo5 Mo -0.05737(15) 0.37663(8) 0.34963(17) 0.0790(15) Uani 0.75 1 d P
Mo6 Mo -0.03992(13) 0.43694(7) 0.41056(15) 0.0586(11) Uani 0.75 1 d P
Mo7 Mo 0.02148(13) 0.5000 0.44585(16) 0.0677(14) Uani 1 2 d S
Mo8 Mo -0.11570(7) 0.23661(4) 0.00141(8) 0.0257(5) Uani 1 1 d .
Mo9 Mo -0.01093(8) 0.26531(5) 0.22043(9) 0.0411(6) Uani 1 1 d .
Mo10 Mo 0.04084(7) 0.28093(4) 0.33671(8) 0.0297(5) Uani 1 1 d .
Mo11 Mo 0.06380(8) 0.33573(4) 0.40113(9) 0.0369(6) Uani 1 1 d .
Mo12 Mo 0.10506(8) 0.43975(4) 0.49646(9) 0.0329(6) Uani 1 1 d .
Mo13 Mo 0.12931(10) 0.5000 0.54221(12) 0.0268(8) Uani 1 2 d S
Mo14 Mo -0.02842(7) 0.18442(4) 0.06776(8) 0.0257(5) Uani 1 1 d .
Mo15 Mo 0.03044(7) 0.20152(4) 0.19887(8) 0.0293(5) Uani 1 1 d .
Mo16 Mo 0.09230(7) 0.22680(4) 0.32326(8) 0.0267(5) Uani 1 1 d .
Mo17 Mo 0.14129(7) 0.27122(4) 0.43657(8) 0.0247(5) Uani 1 1 d .
Mo18 Mo 0.17236(7) 0.32796(4) 0.51769(8) 0.0246(5) Uani 1 1 d .
Mo19 Mo 0.19757(7) 0.39319(4) 0.57722(8) 0.0274(5) Uani 1 1 d .
Mo20 Mo 0.21745(7) 0.46202(4) 0.61475(8) 0.0267(5) Uani 1 1 d .
Mo21 Mo 0.04814(7) 0.23550(4) 0.11500(9) 0.0293(6) Uani 1 1 d .
Mo22 Mo 0.15170(7) 0.28855(4) 0.32792(8) 0.0295(6) Uani 1 1 d .
Mo23 Mo 0.20939(7) 0.38088(4) 0.47493(9) 0.0329(6) Uani 1 1 d .
Mo24 Mo 0.23740(10) 0.5000 0.52718(12) 0.0329(8) Uani 1 2 d S
Mo25 Mo 0.08276(7) 0.18083(4) 0.06499(8) 0.0258(5) Uani 1 1 d .
Mo26 Mo 0.14422(7) 0.19790(4) 0.20245(8) 0.0269(5) Uani 1 1 d .
Mo27 Mo 0.20363(7) 0.23139(4) 0.32006(8) 0.0252(5) Uani 1 1 d .
Mo28 Mo 0.25208(7) 0.27315(3) 0.43002(8) 0.0242(5) Uani 1 1 d .
Mo29 Mo 0.28725(7) 0.32489(4) 0.52171(8) 0.0247(5) Uani 1 1 d .
Mo30 Mo 0.31468(7) 0.39320(4) 0.58479(8) 0.0271(5) Uani 1 1 d .
Mo31 Mo 0.32891(7) 0.46373(4) 0.60966(8) 0.0267(5) Uani 1 1 d .
Mo32 Mo 0.16353(7) 0.22766(4) 0.11712(8) 0.0255(5) Uani 1 1 d .
Mo33 Mo 0.21019(9) 0.26427(4) 0.21645(9) 0.0382(6) Uani 1 1 d .
Mo34 Mo 0.29570(7) 0.33488(4) 0.39978(8) 0.0284(5) Uani 1 1 d .
Mo35 Mo 0.33020(7) 0.37723(4) 0.48957(8) 0.0287(5) Uani 1 1 d .
Mo36 Mo 0.34301(8) 0.44219(4) 0.50116(9) 0.0360(6) Uani 1 1 d .
Mo37 Mo 0.28529(13) 0.32149(6) 0.20215(11) 0.0768(11) Uani 1 1 d .
Mo38 Mo 0.35551(10) 0.35371(5) 0.31459(10) 0.0460(7) Uani 1 1 d .
Mo39 Mo 0.36198(11) 0.40192(5) 0.40589(11) 0.0544(8) Uani 1 1 d .
Mo41 Mo -0.17334(13) 0.5000 -0.08618(15) 0.0510(10) Uani 1 2 d S
Mo42 Mo -0.18377(10) 0.43480(5) -0.08449(11) 0.0561(8) Uani 1 1 d .
Mo43 Mo 0.0000 0.37248(7) 0.0000 0.0619(12) Uani 1 2 d S
Mo44 Mo -0.09787(10) 0.40267(6) -0.10949(12) 0.0640(9) Uani 1 1 d .
Mo45 Mo -0.28730(10) 0.46836(5) -0.13839(12) 0.0637(9) Uani 1 1 d .
Mo46 Mo -0.19481(11) 0.46829(5) 0.00270(12) 0.0624(8) Uani 1 1 d .
Mo47 Mo -0.07010(16) 0.46703(6) 0.11995(13) 0.0860(12) Uani 1 1 d .
Mo48 Mo -0.07660(11) 0.43147(5) 0.01212(12) 0.0672(9) Uani 1 1 d .
Mo49 Mo -0.21375(11) 0.43593(5) -0.20325(12) 0.0655(9) Uani 1 1 d .
Mo50 Mo -0.33459(12) 0.46782(6) -0.27952(14) 0.0861(12) Uani 1 1 d .
Na1 Na 0.0412(6) 0.3041(3) -0.0296(6) 0.090(5) Uiso 1 1 d .
Na2 Na -0.1370(7) 0.3873(4) -0.2512(8) 0.042(5) Uiso 0.50 1 d P
Na3 Na -0.123(2) 0.2575(12) 0.295(3) 0.064(17) Uiso 0.20 1 d P
Na4 Na 0.3819(10) 0.5000 0.4150(12) 0.041(7) Uiso 0.50 2 d SP
Na5 Na -0.2130(18) 0.5000 -0.286(2) 0.045(13) Uiso 0.30 2 d SP
Na6 Na 0.4270(11) 0.5000 0.5775(12) 0.045(8) Uiso 0.50 2 d SP
Na7 Na 0.2159(12) 0.3369(6) 0.6853(13) 0.088(9) Uiso 0.50 1 d P
Na8 Na -0.2627(8) 0.3474(4) 0.1514(9) 0.047(5) Uiso 0.50 1 d P
Na9 Na 0.2346(15) 0.4590(8) 0.3341(17) 0.063(11) Uiso 0.30 1 d P
Na10 Na -0.198(2) 0.4205(13) 0.282(3) 0.068(18) Uiso 0.20 1 d P
O1 O -0.1690(5) 0.2492(3) -0.0650(6) 0.029(4) Uani 1 1 d .
O2 O -0.2002(6) 0.2600(3) -0.1457(6) 0.031(4) Uani 1 1 d .
O3 O -0.1551(8) 0.3013(4) -0.0829(8) 0.053(6) Uani 1 1 d .
O4 O -0.2131(6) 0.2892(3) -0.0392(6) 0.035(5) Uani 1 1 d .
O5 O -0.2525(8) 0.3030(3) -0.1377(9) 0.059(6) Uani 1 1 d .
O6 O -0.2752(7) 0.2544(4) -0.1117(8) 0.054(6) Uani 1 1 d .
O7 O -0.1477(6) 0.2541(3) 0.0286(7) 0.040(5) Uani 1 1 d .
O8 O -0.2372(6) 0.2698(3) 0.0313(7) 0.038(5) Uani 1 1 d .
O9 O -0.1469(7) 0.2875(3) 0.0988(7) 0.045(5) Uiso 1 1 d .
O10 O -0.2085(6) 0.3209(4) 0.0317(7) 0.042(5) Uani 1 1 d .
O11 O -0.1228(7) 0.3075(4) 0.0263(8) 0.050(6) Uani 1 1 d .
O12 O -0.0651(6) 0.2807(4) 0.1801(7) 0.042(5) Uani 1 1 d .
O13 O -0.0951(8) 0.3188(4) 0.2215(9) 0.065(6) Uiso 1 1 d .
O14 O -0.1584(9) 0.2774(7) 0.1807(10) 0.100(10) Uani 1 1 d .
O15 O -0.0942(10) 0.3277(4) 0.1355(9) 0.087(9) Uani 1 1 d .
O16 O -0.1815(9) 0.3245(6) 0.1406(9) 0.098(11) Uani 1 1 d .
O17 O 0.0145(6) 0.3161(4) 0.3412(7) 0.047(5) Uani 1 1 d .
O18 O -0.0122(6) 0.2899(3) 0.2721(7) 0.039(5) Uani 1 1 d .
O19 O -0.0691(9) 0.3452(5) 0.3073(10) 0.081(7) Uiso 1 1 d .
O20 O -0.0107(10) 0.3429(5) 0.2634(10) 0.083(8) Uiso 1 1 d .
O21 O -0.0884(11) 0.2948(6) 0.3042(11) 0.103(9) Uiso 1 1 d .
O22 O 0.0196(8) 0.3601(4) 0.3928(8) 0.067(7) Uani 1 1 d .
O23 O -0.0336(11) 0.3993(6) 0.4021(12) 0.068(8) Uiso 0.75 1 d P
O24 O -0.0793(14) 0.3525(7) 0.3963(14) 0.092(11) Uiso 0.75 1 d P
O25 O -0.1207(14) 0.3840(7) 0.3223(14) 0.109(15) Uani 0.75 1 d P
O26 O -0.0271(13) 0.3915(7) 0.3138(14) 0.092(11) Uiso 0.75 1 d P
O27 O -0.0614(8) 0.4366(4) 0.4537(8) 0.055(6) Uani 1 1 d .
O28 O 0.0466(8) 0.4291(4) 0.4555(8) 0.062(7) Uani 1 1 d .
O29 O -0.0142(6) 0.4724(3) 0.4205(7) 0.036(5) Uani 1 1 d .
O30 O -0.0023(13) 0.4412(6) 0.3572(13) 0.078(10) Uani 0.75 1 d P
O31 O -0.0960(12) 0.4413(6) 0.3615(12) 0.070(9) Uani 0.75 1 d P
O32 O 0.0797(6) 0.4769(3) 0.4931(6) 0.029(4) Uani 1 1 d .
O33 O 0.0000 0.5000 0.5000 0.039(9) Uiso 1 4 d S
O34 O 0.0552(10) 0.5000 0.4017(11) 0.048(7) Uiso 1 2 d S
O35 O -0.0792(5) 0.2128(3) 0.0464(6) 0.022(4) Uani 1 1 d .
O36 O -0.1169(5) 0.2117(3) -0.0535(6) 0.028(4) Uiso 1 1 d .
O37 O -0.1785(6) 0.2048(4) -0.0061(7) 0.039(5) Uani 1 1 d .
O38 O -0.0712(5) 0.2574(3) 0.0018(6) 0.028(4) Uani 1 1 d .
O39 O -0.0094(5) 0.2329(3) 0.1970(6) 0.035(5) Uani 1 1 d .
O40 O 0.0376(6) 0.2534(3) 0.2900(6) 0.029(4) Uani 1 1 d .
O41 O 0.0351(6) 0.2800(3) 0.2077(7) 0.032(4) Uani 1 1 d .
O42 O -0.0664(6) 0.2444(4) 0.2437(7) 0.049(5) Uani 1 1 d .
O43 O 0.0865(5) 0.2964(3) 0.4000(6) 0.029(4) Uiso 1 1 d .
O44 O 0.1082(5) 0.2602(3) 0.3642(6) 0.029(4) Uiso 1 1 d .
O45 O 0.0901(6) 0.3008(3) 0.3102(6) 0.027(4) Uani 1 1 d .
O46 O 0.0089(6) 0.2622(3) 0.3602(7) 0.036(5) Uani 1 1 d .
O47 O 0.1073(5) 0.3384(3) 0.4657(6) 0.024(4) Uani 1 1 d .
O48 O 0.0163(7) 0.3144(5) 0.4342(9) 0.068(7) Uani 1 1 d .
O49 O 0.0982(7) 0.3476(3) 0.3740(8) 0.051(6) Uani 1 1 d .
O50 O 0.1354(6) 0.4109(3) 0.5311(6) 0.031(4) Uani 1 1 d .
O51 O 0.1534(6) 0.4631(3) 0.5566(7) 0.035(5) Uani 1 1 d .
O52 O 0.1382(8) 0.4444(4) 0.4640(8) 0.058(6) Uani 1 1 d .
O53 O 0.2057(8) 0.5000 0.5886(9) 0.032(6) Uani 1 2 d S
O54 O 0.1719(8) 0.5000 0.4976(8) 0.028(6) Uani 1 2 d S
O55 O 0.1066(8) 0.5000 0.5838(9) 0.030(6) Uani 1 2 d S
O56 O 0.0054(5) 0.2049(3) 0.1288(6) 0.029(4) Uani 1 1 d .
O57 O 0.0516(5) 0.1768(3) -0.0014(6) 0.021(4) Uani 1 1 d .
O58 O 0.0340(5) 0.1663(3) 0.0809(6) 0.023(4) Uani 1 1 d .
O59 O 0.0233(5) 0.2142(3) 0.0569(6) 0.027(4) Uani 1 1 d .
O60 O -0.0569(6) 0.1621(3) 0.0875(7) 0.041(5) Uani 1 1 d .
O61 O 0.0813(5) 0.2313(3) 0.1833(6) 0.020(4) Uani 1 1 d .
O62 O 0.0870(6) 0.1813(3) 0.2010(6) 0.031(4) Uani 1 1 d .
O63 O 0.0678(5) 0.2086(3) 0.2664(6) 0.026(4) Uani 1 1 d .
O64 O -0.0077(7) 0.1774(4) 0.1983(7) 0.045(5) Uani 1 1 d .
O65 O 0.1583(6) 0.2176(3) 0.3462(6) 0.031(4) Uiso 1 1 d .
O66 O 0.1321(6) 0.2571(3) 0.2890(7) 0.034(5) Uani 1 1 d .
O67 O 0.0709(6) 0.2100(3) 0.3570(7) 0.034(5) Uani 1 1 d .
O68 O 0.1806(5) 0.2984(3) 0.3947(6) 0.029(4) Uani 1 1 d .
O69 O 0.2027(5) 0.2566(3) 0.4470(6) 0.026(4) Uani 1 1 d .
O70 O 0.1636(5) 0.2950(3) 0.4857(6) 0.025(4) Uiso 1 1 d .
O71 O 0.1145(6) 0.2486(3) 0.4564(6) 0.032(4) Uani 1 1 d .
O72 O 0.2059(6) 0.3430(3) 0.4641(6) 0.024(4) Uani 1 1 d .
O73 O 0.2435(5) 0.3219(3) 0.5509(6) 0.023(4) Uiso 1 1 d .
O74 O 0.1554(6) 0.3230(3) 0.5629(7) 0.038(5) Uani 1 1 d .
O75 O 0.1859(6) 0.3665(3) 0.5275(6) 0.028(4) Uani 1 1 d .
O76 O 0.2321(5) 0.4074(3) 0.5272(6) 0.028(4) Uani 1 1 d .
O77 O 0.2169(5) 0.4260(3) 0.6073(6) 0.028(4) Uiso 1 1 d .
O78 O 0.2687(5) 0.3818(3) 0.6084(6) 0.023(4) Uiso 1 1 d .
O79 O 0.1766(6) 0.3766(3) 0.6127(7) 0.034(5) Uani 1 1 d .
O80 O 0.2874(5) 0.4664(3) 0.6442(6) 0.026(4) Uani 1 1 d .
O81 O 0.2457(6) 0.4644(3) 0.5497(7) 0.037(5) Uani 1 1 d .
O82 O 0.2010(6) 0.4671(3) 0.6602(7) 0.040(5) Uani 1 1 d .
O83 O 0.1134(5) 0.2018(3) 0.1277(6) 0.016(3) Uiso 1 1 d .
O84 O 0.0967(5) 0.2513(3) 0.1053(6) 0.026(4) Uani 1 1 d .
O85 O 0.0063(6) 0.2591(3) 0.1056(7) 0.037(5) Uani 1 1 d .
O86 O 0.2128(5) 0.2634(3) 0.3604(6) 0.028(4) Uani 1 1 d .
O87 O 0.1769(5) 0.3079(3) 0.3000(6) 0.030(4) Uani 1 1 d .
O88 O 0.2926(6) 0.3649(3) 0.5314(6) 0.025(4) Uani 1 1 d .
O89 O 0.2505(5) 0.3888(2) 0.4483(6) 0.021(4) Uani 1 1 d .
O90 O 0.1528(7) 0.3920(3) 0.4340(7) 0.037(5) Uani 1 1 d .
O91 O 0.3087(9) 0.5000 0.5862(10) 0.038(7) Uani 1 2 d S
O92 O 0.2563(8) 0.5000 0.4826(9) 0.034(7) Uani 1 2 d S
O93 O 0.1272(6) 0.1579(3) 0.0842(6) 0.029(4) Uiso 1 1 d .
O94 O 0.1724(5) 0.2079(3) 0.2655(6) 0.024(4) Uiso 1 1 d .
O95 O 0.1774(5) 0.2286(3) 0.1882(6) 0.021(3) Uiso 1 1 d .
O96 O 0.1806(6) 0.1728(3) 0.2024(7) 0.037(5) Uani 1 1 d .
O97 O 0.2569(6) 0.2166(3) 0.3534(6) 0.035(5) Uani 1 1 d .
O98 O 0.2237(6) 0.2530(3) 0.2768(6) 0.031(4) Uani 1 1 d .
O99 O 0.2708(6) 0.2948(3) 0.4851(6) 0.028(4) Uani 1 1 d .
O100 O 0.2958(6) 0.2502(3) 0.4458(6) 0.033(5) Uani 1 1 d .
O101 O 0.2823(6) 0.3001(3) 0.4052(6) 0.029(4) Uani 1 1 d .
O102 O 0.3044(6) 0.3405(3) 0.4694(6) 0.030(4) Uani 1 1 d .
O103 O 0.3417(6) 0.3181(3) 0.5656(6) 0.032(5) Uani 1 1 d .
O104 O 0.3236(6) 0.4271(3) 0.6098(6) 0.028(4) Uani 1 1 d .
O105 O 0.3299(5) 0.4068(3) 0.5327(6) 0.027(4) Uani 1 1 d .
O106 O 0.3659(7) 0.3782(3) 0.6201(7) 0.035(5) Uani 1 1 d .
O107 O 0.3475(6) 0.4599(3) 0.5566(6) 0.029(4) Uiso 1 1 d .
O108 O 0.3841(6) 0.4702(3) 0.6545(7) 0.043(5) Uani 1 1 d .
O109 O 0.2099(6) 0.2063(3) 0.1281(6) 0.033(5) Uani 1 1 d .
O110 O 0.1540(7) 0.2800(3) 0.2022(7) 0.044(5) Uani 1 1 d .
O111 O 0.2786(6) 0.2401(4) 0.2277(7) 0.047(5) Uani 1 1 d .
O112 O 0.2508(6) 0.2901(3) 0.2237(7) 0.040(5) Uiso 1 1 d .
O113 O 0.3295(6) 0.3699(3) 0.4252(7) 0.034(5) Uani 1 1 d .
O114 O 0.2374(6) 0.3472(3) 0.3734(6) 0.037(5) Uani 1 1 d .
O115 O 0.3180(7) 0.3356(4) 0.3556(7) 0.049(6) Uani 1 1 d .
O116 O 0.3816(6) 0.3225(4) 0.4465(7) 0.046(5) Uani 1 1 d .
O117 O 0.3865(6) 0.3661(3) 0.5272(7) 0.034(5) Uani 1 1 d .
O118 O 0.3520(7) 0.4098(3) 0.4673(7) 0.037(5) Uani 1 1 d .
O119 O 0.2802(7) 0.4454(3) 0.4630(7) 0.051(6) Uani 1 1 d .
O120 O 0.4244(7) 0.4304(4) 0.5560(9) 0.062(7) Uani 1 1 d .
O121 O 0.3718(11) 0.4625(4) 0.4755(10) 0.083(9) Uani 1 1 d .
O122 O 0.2278(9) 0.3407(4) 0.1881(9) 0.075(8) Uani 1 1 d .
O123 O 0.3141(9) 0.3439(5) 0.1807(10) 0.079(7) Uiso 1 1 d .
O124 O 0.3140(7) 0.3285(4) 0.2682(7) 0.049(6) Uani 1 1 d .
O125 O 0.3398(9) 0.2923(5) 0.2167(9) 0.082(8) Uani 1 1 d .
O126 O 0.3732(7) 0.3793(4) 0.3643(7) 0.047(5) Uani 1 1 d .
O127 O 0.2834(7) 0.3768(4) 0.2862(7) 0.055(6) Uani 1 1 d .
O128 O 0.4069(7) 0.3326(4) 0.3431(9) 0.063(7) Uani 1 1 d .
O129 O 0.3726(8) 0.3704(4) 0.2771(8) 0.059(6) Uani 1 1 d .
O130 O 0.3067(9) 0.4161(4) 0.3668(8) 0.065(7) Uani 1 1 d .
O131 O 0.4299(9) 0.3796(5) 0.4597(10) 0.082(7) Uiso 1 1 d .
O132 O 0.4038(8) 0.4263(4) 0.4152(9) 0.068(6) Uiso 1 1 d .
O133 O -0.3323(13) 0.4696(7) -0.3380(14) 0.098(11) Uiso 0.80 1 d P
O134 O -0.2731(15) 0.5000 -0.2450(15) 0.094(12) Uiso 1 2 d S
O135 O 0.460(2) 0.4679(12) 0.406(2) 0.080(18) Uiso 0.40 1 d P
O136 O 0.5000 0.4375(16) 0.5000 0.11(3) Uiso 0.50 2 d SP
O137 O -0.1515(9) 0.5000 -0.0163(10) 0.044(7) Uiso 1 2 d S
O138 O -0.1420(7) 0.4728(4) -0.0936(8) 0.056(5) Uiso 1 1 d .
O139 O -0.2343(9) 0.5000 -0.1438(11) 0.046(7) Uiso 1 2 d S
O140 O -0.2226(6) 0.4667(3) -0.0718(7) 0.042(5) Uiso 1 1 d .
O141 O -0.1656(9) 0.4225(4) -0.1353(9) 0.072(7) Uiso 1 1 d .
O142 O -0.1167(8) 0.4178(4) -0.0545(8) 0.061(6) Uiso 1 1 d .
O143 O -0.1491(9) 0.4456(4) -0.0133(9) 0.073(7) Uiso 1 1 d .
O144 O -0.2171(8) 0.4102(4) -0.0766(8) 0.062(6) Uiso 1 1 d .
O145 O -0.2361(9) 0.4456(4) -0.1490(9) 0.072(7) Uiso 1 1 d .
O146 O -0.0344(9) 0.3515(5) 0.0179(9) 0.075(7) Uiso 1 1 d .
O147 O -0.0329(8) 0.4069(4) 0.0224(9) 0.064(6) Uiso 1 1 d .
O148 O -0.0526(8) 0.3808(4) -0.0616(9) 0.063(6) Uiso 1 1 d .
O149 O -0.1086(10) 0.3879(5) -0.1641(11) 0.090(8) Uiso 1 1 d .
O150 O -0.0619(8) 0.4292(4) -0.1083(9) 0.064(6) Uiso 1 1 d .
O151 O -0.1540(9) 0.3692(5) -0.1091(10) 0.081(7) Uiso 1 1 d .
O152 O -0.3215(6) 0.4696(3) -0.2021(7) 0.042(5) Uiso 1 1 d .
O153 O -0.3066(14) 0.5000 -0.1159(14) 0.085(11) Uiso 1 2 d S
O154 O -0.3164(10) 0.4463(5) -0.1161(10) 0.085(8) Uiso 1 1 d .
O155 O -0.2323(13) 0.5000 -0.0047(14) 0.082(11) Uiso 1 2 d S
O156 O -0.1500(8) 0.4700(4) 0.0622(9) 0.067(6) Uiso 1 1 d .
O157 O -0.2367(9) 0.4463(5) 0.0040(10) 0.077(7) Uiso 1 1 d .
O158 O -0.0896(12) 0.4468(6) 0.1546(12) 0.115(10) Uiso 1 1 d .
O159 O -0.0087(12) 0.4704(7) 0.1511(14) 0.038(9) Uiso 0.50 1 d P
O160 O -0.0917(13) 0.5000 0.1347(14) 0.084(11) Uiso 1 2 d S
O161 O -0.0626(11) 0.5000 0.0638(12) 0.066(9) Uiso 1 2 d S
O162 O -0.0689(9) 0.4429(5) 0.0724(10) 0.080(7) Uiso 1 1 d .
O163 O -0.0513(8) 0.4580(4) -0.0036(9) 0.065(6) Uiso 1 1 d .
O164 O -0.1190(9) 0.3984(4) 0.0324(9) 0.072(7) Uiso 1 1 d .
O165 O -0.2577(9) 0.3990(5) -0.1964(10) 0.079(7) Uiso 1 1 d .
O166 O -0.1935(9) 0.4147(5) -0.2364(10) 0.082(7) Uiso 1 1 d .
O167 O -0.2787(10) 0.4440(5) -0.2472(10) 0.087(8) Uiso 1 1 d .
O168 O -0.1825(9) 0.4646(5) -0.2007(10) 0.078(7) Uiso 1 1 d .
O169 O -0.202(3) 0.4202(18) -0.363(4) 0.05(2) Uiso 0.20 1 d P
O170 O -0.1575(8) 0.3572(5) -0.0248(10) 0.037(6) Uiso 0.70 1 d P
O171 O -0.3825(10) 0.4460(5) -0.2888(10) 0.089(8) Uiso 1 1 d .
O172 O -0.3726(13) 0.5000 -0.2840(14) 0.083(11) Uiso 1 2 d S
O174 O -0.0946(14) 0.2165(7) 0.4082(14) 0.100(11) Uiso 0.80 1 d P
O175 O -0.0542(11) 0.3728(5) 0.4928(11) 0.095(8) Uiso 1 1 d .
O176 O 0.3241(13) 0.2797(7) 0.3260(14) 0.097(11) Uiso 0.80 1 d P
O177 O 0.4265(8) 0.3067(4) 0.5423(9) 0.066(6) Uiso 1 1 d .
O178 O 0.3029(12) 0.3379(6) 0.6645(12) 0.109(10) Uiso 1 1 d .
O179 O -0.1279(11) 0.2254(6) 0.1338(12) 0.106(9) Uiso 1 1 d .
O180 O 0.3003(13) 0.1876(6) 0.2438(13) 0.120(11) Uiso 1 1 d .
O181 O -0.3554(17) 0.4066(9) -0.2031(19) 0.050(13) Uiso 0.40 1 d P
O182 O 0.1129(19) 0.5000 0.6841(19) 0.127(16) Uiso 1 2 d S
O183 O 0.0700(18) 0.1264(9) 0.1605(19) 0.078(14) Uiso 0.50 1 d P
O184 O 0.1923(8) 0.3543(4) 0.2560(9) 0.067(6) Uiso 1 1 d .
O185 O -0.0184(12) 0.3145(6) 0.1125(12) 0.109(10) Uiso 1 1 d .
O186 O 0.4577(17) 0.4271(9) 0.6503(18) 0.114(15) Uiso 0.70 1 d P
O187 O 0.191(2) 0.3971(11) 0.339(2) 0.092(16) Uiso 0.50 1 d P
O188 O 0.4884(13) 0.3862(6) 0.5604(13) 0.121(11) Uiso 1 1 d .
O189 O -0.0498(13) 0.1975(6) 0.2875(13) 0.121(11) Uiso 1 1 d .
O190 O 0.0288(13) 0.2679(7) 0.4771(14) 0.101(11) Uiso 0.80 1 d P
O191 O 0.4555(14) 0.4098(7) 0.3422(15) 0.050(10) Uiso 0.50 1 d P
O192 O 0.1162(12) 0.2655(6) 0.5649(12) 0.112(10) Uiso 1 1 d .
O193 O -0.0460(8) 0.3006(4) -0.0494(9) 0.066(6) Uiso 1 1 d .
O194 O 0.074(2) 0.4139(11) 0.351(2) 0.102(18) Uiso 0.50 1 d P
O196 O 0.3173(15) 0.4176(8) 0.7075(17) 0.059(11) Uiso 0.50 1 d P
O197 O 0.102(2) 0.1469(12) 0.283(2) 0.107(19) Uiso 0.50 1 d P
O198 O 0.483(2) 0.3448(10) 0.608(2) 0.088(16) Uiso 0.50 1 d P
O199 O 0.023(2) 0.1528(11) 0.306(2) 0.097(17) Uiso 0.50 1 d P
O200 O -0.100(2) 0.3787(13) 0.156(3) 0.09(2) Uiso 0.40 1 d P
O201 O 0.2618(11) 0.3545(6) 0.0731(12) 0.106(9) Uiso 1 1 d .
O202 O -0.172(2) 0.3684(12) 0.213(2) 0.107(19) Uiso 0.50 1 d P
O203 O 0.1646(13) 0.1828(7) -0.0776(13) 0.131(12) Uiso 1 1 d .
O204 O 0.070(3) 0.3418(15) 0.221(3) 0.07(2) Uiso 0.30 1 d P
O205 O 0.457(2) 0.3840(11) 0.264(2) 0.095(17) Uiso 0.50 1 d P
O207 O 0.419(3) 0.4139(15) 0.714(3) 0.07(2) Uiso 0.30 1 d P
O208 O 0.333(2) 0.5000 0.735(3) 0.068(18) Uiso 0.50 2 d SP
O209 O 0.1046(14) 0.3272(7) 0.1452(15) 0.049(10) Uiso 0.50 1 d P
O210 O -0.192(5) 0.5000 0.235(5) 0.12(4) Uiso 0.40 2 d SP
O211 O 0.0000 0.1196(16) 0.0000 0.07(2) Uiso 0.40 2 d SP
O212 O 0.147(4) 0.5000 0.392(4) 0.09(3) Uiso 0.40 2 d SP
O213 O 0.0275(14) 0.5000 0.0607(15) 0.089(11) Uiso 1 2 d S
O214 O -0.0013(19) 0.2251(10) 0.424(2) 0.034(14) Uiso 0.30 1 d P
O215 O -0.0967(18) 0.1433(9) 0.1729(18) 0.098(15) Uiso 0.60 1 d P
O216 O -0.316(4) 0.3853(19) 0.172(4) 0.05(3) Uiso 0.20 1 d P
O217 O 0.1900(19) 0.0995(10) -0.069(2) 0.086(15) Uiso 0.50 1 d P
O218 O 0.2204(16) 0.1614(9) 0.070(2) 0.040(14) Uiso 0.50 1 d P
O219 O 0.213(3) 0.1580(16) 0.053(3) 0.05(3) Uiso 0.30 1 d P
O220 O -0.0812(17) 0.3026(9) 0.3900(18) 0.069(13) Uiso 0.50 1 d P
O221 O -0.140(4) 0.314(2) 0.353(4) 0.07(3) Uiso 0.20 1 d P
O222 O 0.477(4) 0.4852(18) 0.666(4) 0.08(3) Uiso 0.25 1 d P
O223 O -0.258(3) 0.3847(17) 0.267(3) 0.09(3) Uiso 0.30 1 d P
O224 O -0.054(4) 0.5304(19) 0.287(4) 0.08(3) Uiso 0.25 1 d P
O225 O 0.100(6) 0.369(3) 0.282(6) 0.10(5) Uiso 0.20 1 d P
O226 O 0.074(6) 0.452(3) 0.745(6) 0.11(5) Uiso 0.20 1 d P
O227 O 0.183(3) 0.4490(14) 0.403(3) 0.07(2) Uiso 0.30 1 d P
O228 O -0.076(4) 0.422(2) -0.230(4) 0.09(3) Uiso 0.25 1 d P
O229 O 0.2935(19) 0.5000 0.407(2) 0.047(14) Uiso 0.50 2 d SP
O230 O -0.0925(19) 0.5000 -0.151(2) 0.068(15) Uiso 0.60 2 d SP
O231 O -0.185(2) 0.5000 0.142(3) 0.048(18) Uiso 0.40 2 d SP
O232 O -0.1786(19) 0.4055(10) 0.078(2) 0.033(14) Uiso 0.30 1 d P
O233 O 0.5004(19) 0.5000 0.441(2) 0.048(14) Uiso 0.50 2 d SP

loop_
_atom_site_aniso_label
_atom_site_aniso_U_11
_atom_site_aniso_U_22
_atom_site_aniso_U_33
_atom_site_aniso_U_23
_atom_site_aniso_U_13
_atom_site_aniso_U_12
Mo1 0.0473(12) 0.0305(11) 0.0212(16) 0.0040(10) 0.0157(11) 0.0083(9)
Mo2 0.0388(11) 0.0391(12) 0.0217(16) -0.0008(10) 0.0101(10) 0.0032(10)
Mo3A 0.036(2) 0.061(3) 0.021(2) -0.004(2) 0.0064(16) 0.008(2)
Mo3B 0.040(9) 0.024(9) 0.024(9) 0.004(8) 0.003(7) 0.005(7)
Mo4 0.0415(13) 0.0768(18) 0.0290(19) -0.0111(14) 0.0021(12) 0.0212(13)
Mo5 0.070(2) 0.054(2) 0.079(4) -0.025(2) -0.001(2) 0.0105(19)
Mo6 0.0517(19) 0.050(2) 0.063(3) -0.0156(18) 0.0132(19) 0.0025(16)
Mo7 0.049(2) 0.0319(19) 0.071(3) 0.000 -0.025(2) 0.000
Mo8 0.0282(10) 0.0282(11) 0.0178(15) -0.0005(9) 0.0068(9) -0.0003(8)
Mo9 0.0411(12) 0.0540(14) 0.0191(16) -0.0071(11) 0.0040(11) 0.0122(11)
Mo10 0.0298(10) 0.0405(12) 0.0160(15) -0.0048(10) 0.0072(10) -0.0012(9)
Mo11 0.0384(11) 0.0429(13) 0.0215(16) -0.0014(10) 0.0048(10) 0.0119(10)
Mo12 0.0366(11) 0.0224(11) 0.0294(17) -0.0022(9) 0.0039(10) 0.0001(9)
Mo13 0.0289(14) 0.0185(14) 0.026(2) 0.000 0.0055(13) 0.000
Mo14 0.0330(10) 0.0239(10) 0.0173(15) 0.0018(9) 0.0078(9) -0.0027(8)
Mo15 0.0374(11) 0.0306(11) 0.0172(15) -0.0023(9) 0.0089(10) -0.0082(9)
Mo16 0.0371(11) 0.0272(11) 0.0125(15) 0.0021(9) 0.0073(9) -0.0041(9)
Mo17 0.0334(10) 0.0230(10) 0.0146(14) 0.0010(9) 0.0072(9) -0.0027(8)
Mo18 0.0345(10) 0.0206(10) 0.0175(15) 0.0007(9) 0.0097(9) -0.0027(8)
Mo19 0.0348(11) 0.0217(10) 0.0245(16) 0.0038(9) 0.0114(10) 0.0025(8)
Mo20 0.0318(10) 0.0223(10) 0.0225(15) 0.0007(9) 0.0081(10) 0.0001(8)
Mo21 0.0320(11) 0.0240(11) 0.0317(16) 0.0038(9) 0.0133(10) 0.0031(8)
Mo22 0.0320(10) 0.0307(11) 0.0256(16) 0.0113(10) 0.0118(10) 0.0057(9)
Mo23 0.0338(11) 0.0352(12) 0.0280(17) 0.0108(10) 0.0114(10) 0.0053(9)
Mo24 0.0297(15) 0.0388(17) 0.024(2) 0.000 0.0056(14) 0.000
Mo25 0.0337(10) 0.0212(10) 0.0181(15) -0.0003(9) 0.0067(10) 0.0012(8)
Mo26 0.0370(11) 0.0225(10) 0.0165(15) 0.0006(9) 0.0067(10) 0.0003(9)
Mo27 0.0336(10) 0.0217(10) 0.0163(15) 0.0016(9) 0.0068(9) 0.0012(8)
Mo28 0.0319(10) 0.0189(10) 0.0165(15) 0.0041(8) 0.0051(9) 0.0011(8)
Mo29 0.0315(10) 0.0207(10) 0.0161(15) 0.0027(9) 0.0044(9) 0.0016(8)
Mo30 0.0335(10) 0.0203(10) 0.0235(15) 0.0023(9) 0.0080(10) 0.0016(8)
Mo31 0.0298(10) 0.0218(11) 0.0217(15) 0.0000(9) 0.0041(9) 0.0005(8)
Mo32 0.0323(10) 0.0266(11) 0.0155(15) -0.0009(9) 0.0082(9) -0.0010(8)
Mo33 0.0586(14) 0.0350(12) 0.0219(17) -0.0080(10) 0.0178(12) -0.0177(10)
Mo34 0.0369(11) 0.0258(11) 0.0215(16) 0.0019(9) 0.0114(10) -0.0056(9)
Mo35 0.0347(11) 0.0242(11) 0.0276(16) -0.0023(9) 0.0134(10) -0.0044(9)
Mo36 0.0527(13) 0.0257(11) 0.0322(17) -0.0018(10) 0.0204(12) -0.0085(10)
Mo37 0.113(2) 0.089(2) 0.029(2) -0.0198(16) 0.0309(18) -0.070(2)
Mo38 0.0672(15) 0.0432(14) 0.0357(19) -0.0128(12) 0.0294(13) -0.0221(12)
Mo39 0.0869(19) 0.0415(14) 0.057(2) -0.0189(13) 0.0524(17) -0.0301(13)
Mo41 0.0479(19) 0.044(2) 0.052(3) 0.000 0.0123(18) 0.000
Mo42 0.0561(15) 0.0456(15) 0.061(2) -0.0013(13) 0.0197(14) -0.0013(12)
Mo43 0.058(2) 0.038(2) 0.075(3) 0.000 0.013(2) 0.000
Mo44 0.0596(16) 0.0626(17) 0.058(2) -0.0093(15) 0.0137(15) 0.0044(13)
Mo45 0.0514(15) 0.0501(15) 0.080(3) -0.0023(15) 0.0187(15) -0.0034(12)
Mo46 0.0809(19) 0.0431(14) 0.070(2) -0.0009(14) 0.0382(17) -0.0009(13)
Mo47 0.146(3) 0.0441(16) 0.053(3) 0.0020(15) 0.028(2) 0.0009(18)
Mo48 0.0697(17) 0.0554(17) 0.058(2) -0.0077(15) 0.0088(16) 0.0058(14)
Mo49 0.0690(17) 0.0543(17) 0.059(2) -0.0022(14) 0.0130(16) -0.0018(14)
Mo50 0.0737(19) 0.0587(18) 0.079(3) -0.0039(17) -0.0136(18) -0.0070(15)
O1 0.027(8) 0.039(10) 0.015(12) 0.008(8) 0.003(8) 0.002(7)
O2 0.044(9) 0.027(9) 0.020(12) 0.006(8) 0.012(8) 0.014(7)
O3 0.080(14) 0.048(12) 0.037(16) -0.004(10) 0.031(12) -0.004(10)
O4 0.048(10) 0.049(11) 0.008(12) -0.002(8) 0.010(8) 0.020(9)
O5 0.079(14) 0.023(10) 0.08(2) 0.015(10) 0.043(14) 0.019(10)
O6 0.038(10) 0.074(14) 0.041(16) 0.032(11) 0.009(10) 0.007(10)
O7 0.046(10) 0.040(10) 0.025(13) 0.014(9) 0.006(9) 0.016(8)
O8 0.049(10) 0.051(11) 0.020(13) 0.006(9) 0.022(9) 0.007(9)
O10 0.042(10) 0.052(11) 0.024(13) -0.003(9) 0.007(9) 0.011(9)
O11 0.061(12) 0.047(12) 0.053(17) -0.004(10) 0.035(11) -0.003(9)
O12 0.044(10) 0.057(12) 0.023(13) -0.013(9) 0.012(9) 0.014(9)
O14 0.072(16) 0.18(3) 0.07(2) 0.02(2) 0.054(16) 0.007(18)
O15 0.106(19) 0.049(14) 0.07(2) -0.023(13) 0.004(16) 0.035(14)
O16 0.068(15) 0.14(2) 0.053(19) -0.040(16) -0.006(13) 0.062(16)
O17 0.036(10) 0.057(12) 0.044(15) -0.008(10) 0.011(10) 0.009(9)
O18 0.041(10) 0.052(11) 0.014(12) 0.004(9) 0.001(8) 0.006(9)
O22 0.066(13) 0.064(14) 0.042(16) -0.007(11) -0.004(11) 0.040(11)
O25 0.10(3) 0.09(3) 0.09(3) -0.05(2) 0.00(2) 0.02(2)
O27 0.085(15) 0.042(11) 0.064(18) -0.023(11) 0.056(13) -0.007(10)
O28 0.063(13) 0.039(11) 0.042(15) -0.001(10) -0.018(11) -0.005(10)
O29 0.038(9) 0.031(10) 0.031(13) -0.001(8) 0.006(9) 0.002(8)
O30 0.11(3) 0.07(2) 0.08(3) -0.022(19) 0.06(2) -0.008(18)
O31 0.08(2) 0.07(2) 0.07(3) 0.012(17) 0.043(19) 0.014(17)
O32 0.037(9) 0.024(8) 0.024(12) -0.004(7) 0.009(8) 0.004(7)
O35 0.034(8) 0.028(9) 0.008(11) -0.002(7) 0.013(7) -0.003(7)
O37 0.026(8) 0.061(12) 0.030(14) 0.016(9) 0.011(8) 0.006(8)
O38 0.027(8) 0.039(10) 0.010(11) 0.011(8) 0.002(7) 0.003(7)
O39 0.024(8) 0.041(10) 0.019(12) 0.010(8) -0.009(8) -0.001(7)
O40 0.031(8) 0.041(10) 0.014(12) 0.007(8) 0.009(8) -0.013(7)
O41 0.028(8) 0.032(9) 0.034(13) 0.008(8) 0.011(8) -0.002(7)
O42 0.032(9) 0.086(15) 0.032(15) -0.004(11) 0.015(9) -0.018(10)
O45 0.031(8) 0.027(9) 0.013(11) 0.001(7) 0.001(8) 0.004(7)
O46 0.032(9) 0.052(11) 0.027(13) -0.010(9) 0.014(8) -0.013(8)
O47 0.026(8) 0.025(9) 0.017(12) -0.001(7) 0.006(7) 0.001(7)
O48 0.045(11) 0.102(18) 0.063(19) -0.046(14) 0.027(12) -0.015(12)
O49 0.063(12) 0.039(11) 0.049(16) -0.005(10) 0.020(11) 0.000(9)
O50 0.047(10) 0.026(9) 0.026(13) -0.007(8) 0.021(9) -0.002(8)
O51 0.037(9) 0.025(9) 0.043(14) 0.012(8) 0.016(9) 0.009(7)
O52 0.071(14) 0.048(12) 0.058(18) 0.005(11) 0.031(12) 0.016(10)
O53 0.034(13) 0.037(14) 0.024(18) 0.000 0.010(12) 0.000
O54 0.043(13) 0.027(13) 0.009(16) 0.000 0.006(11) 0.000
O55 0.028(12) 0.026(12) 0.041(19) 0.000 0.020(12) 0.000
O56 0.029(8) 0.026(9) 0.015(12) 0.005(7) -0.008(8) 0.004(7)
O57 0.018(7) 0.017(8) 0.021(11) -0.010(7) 0.001(7) -0.001(6)
O58 0.031(8) 0.024(8) 0.007(11) 0.000(7) 0.001(7) 0.001(7)
O59 0.023(8) 0.037(9) 0.017(12) 0.004(8) 0.004(7) -0.003(7)
O60 0.049(10) 0.027(9) 0.054(16) 0.008(9) 0.030(10) 0.004(8)
O61 0.028(8) 0.018(8) 0.011(11) 0.010(7) 0.005(7) 0.007(6)
O62 0.045(10) 0.023(9) 0.015(12) -0.007(7) 0.002(8) -0.010(7)
O63 0.029(8) 0.032(9) 0.007(11) -0.009(7) -0.002(7) 0.000(7)
O64 0.043(10) 0.058(12) 0.027(14) 0.001(10) 0.008(9) -0.015(9)
O66 0.032(9) 0.020(9) 0.046(14) 0.002(8) 0.012(9) 0.002(7)
O67 0.036(9) 0.047(11) 0.029(14) 0.013(9) 0.021(9) -0.004(8)
O68 0.020(8) 0.052(11) 0.011(12) 0.005(8) 0.004(7) -0.005(7)
O69 0.030(8) 0.021(8) 0.018(11) 0.001(7) 0.001(7) -0.001(7)
O71 0.036(9) 0.034(10) 0.025(13) -0.004(8) 0.013(8) -0.013(8)
O72 0.036(9) 0.023(8) 0.010(11) 0.002(7) 0.006(8) 0.005(7)
O74 0.035(9) 0.037(10) 0.032(14) 0.002(9) 0.005(9) -0.010(8)
O75 0.046(10) 0.025(9) 0.020(12) 0.006(7) 0.020(8) 0.010(7)
O76 0.031(8) 0.022(8) 0.031(13) 0.018(8) 0.014(8) 0.010(7)
O79 0.038(9) 0.024(9) 0.043(14) -0.007(8) 0.021(9) -0.004(7)
O80 0.035(9) 0.018(8) 0.018(12) -0.009(7) 0.003(8) -0.002(7)
O81 0.040(10) 0.043(11) 0.037(14) 0.004(9) 0.024(9) -0.006(8)
O82 0.036(9) 0.029(9) 0.046(15) -0.006(9) 0.008(9) -0.003(8)
O84 0.028(8) 0.028(9) 0.014(12) 0.005(7) 0.000(7) 0.004(7)
O85 0.044(10) 0.037(10) 0.030(13) 0.008(8) 0.015(9) 0.020(8)
O86 0.027(8) 0.046(10) 0.006(11) 0.005(8) 0.001(7) 0.007(7)
O87 0.019(8) 0.036(9) 0.029(13) 0.012(8) 0.003(8) 0.001(7)
O88 0.035(9) 0.027(9) 0.008(11) -0.005(7) 0.004(7) 0.006(7)
O89 0.037(9) 0.004(7) 0.018(11) -0.003(6) 0.007(8) -0.004(6)
O90 0.055(11) 0.030(10) 0.029(14) 0.008(8) 0.020(10) -0.001(8)
O91 0.059(16) 0.013(12) 0.05(2) 0.000 0.031(15) 0.000
O92 0.027(12) 0.032(13) 0.031(19) 0.000 0.001(11) 0.000
O96 0.051(11) 0.021(9) 0.043(14) -0.009(8) 0.022(10) -0.005(8)
O97 0.032(9) 0.044(10) 0.019(13) -0.003(8) 0.002(8) 0.003(8)
O98 0.044(9) 0.026(9) 0.023(13) -0.010(8) 0.013(9) -0.006(7)
O99 0.041(9) 0.025(9) 0.017(12) 0.014(7) 0.012(8) 0.007(7)
O100 0.042(9) 0.026(9) 0.021(12) 0.011(8) 0.002(8) 0.003(8)
O101 0.046(10) 0.026(9) 0.021(12) 0.013(8) 0.020(9) 0.007(7)
O102 0.040(9) 0.022(9) 0.022(12) 0.008(7) 0.007(8) -0.013(7)
O103 0.029(8) 0.031(9) 0.025(13) 0.003(8) 0.000(8) -0.003(7)
O104 0.042(9) 0.019(9) 0.029(13) 0.013(7) 0.019(9) 0.012(7)
O105 0.022(8) 0.024(9) 0.036(13) -0.004(8) 0.015(8) 0.003(7)
O106 0.061(11) 0.029(9) 0.024(13) 0.001(8) 0.024(10) -0.002(8)
O108 0.046(10) 0.034(10) 0.037(14) -0.003(9) 0.004(9) -0.002(8)
O109 0.025(8) 0.040(10) 0.027(13) -0.008(8) 0.005(8) 0.003(7)
O110 0.051(11) 0.049(11) 0.029(14) -0.011(9) 0.013(10) 0.012(9)
O111 0.024(9) 0.072(13) 0.049(15) 0.011(11) 0.018(9) 0.014(9)
O113 0.048(10) 0.026(9) 0.029(13) -0.003(8) 0.018(9) -0.006(8)
O114 0.038(9) 0.043(10) 0.016(12) 0.011(8) -0.002(8) 0.018(8)
O115 0.047(11) 0.045(11) 0.047(16) -0.006(10) 0.012(10) -0.027(9)
O116 0.036(10) 0.054(12) 0.041(15) -0.015(10) 0.009(9) -0.005(9)
O117 0.034(9) 0.027(9) 0.039(14) -0.006(8) 0.013(9) 0.009(7)
O118 0.059(11) 0.031(10) 0.033(14) -0.006(8) 0.030(10) -0.012(8)
O119 0.064(12) 0.025(10) 0.029(14) -0.001(8) -0.013(10) 0.003(9)
O120 0.039(10) 0.064(14) 0.09(2) -0.044(13) 0.033(12) -0.018(10)
O121 0.14(2) 0.040(13) 0.11(3) -0.024(13) 0.09(2) -0.034(13)
O122 0.095(17) 0.060(14) 0.07(2) 0.007(12) 0.031(15) 0.043(13)
O124 0.045(10) 0.076(14) 0.025(14) -0.010(10) 0.015(9) -0.028(10)
O125 0.079(15) 0.077(16) 0.07(2) -0.012(13) 0.014(14) 0.047(13)
O126 0.057(11) 0.051(12) 0.041(15) 0.005(10) 0.029(11) -0.012(9)
O127 0.055(12) 0.071(14) 0.028(15) 0.006(11) 0.009(10) 0.015(10)
O128 0.043(11) 0.069(14) 0.08(2) -0.018(13) 0.034(12) -0.003(10)
O129 0.087(15) 0.048(12) 0.048(17) -0.015(11) 0.032(13) -0.031(11)
O130 0.118(19) 0.043(12) 0.045(17) 0.013(10) 0.046(14) 0.026(12)

loop_
_atom_type_symbol
_atom_type_description
_atom_type_scat_dispersion_real
_atom_type_scat_dispersion_imag
_atom_type_scat_source
Mo Mo -0.0483 2.7339 'International Tables Vol C Tables 4.2.6.8 and 6.1.1.4'
Na Na 0.1353 0.1239 'International Tables Vol C Tables 4.2.6.8 and 6.1.1.4'
O O 0.0492 0.0322 'International Tables Vol C Tables 4.2.6.8 and 6.1.1.4'
H H 0.0000 0.0000 'International Tables Vol C Tables 4.2.6.8 and 6.1.1.4'

loop_
_geom_angle_atom_site_label_1
_geom_angle_atom_site_label_2
_geom_angle_atom_site_label_3
_geom_angle
_geom_angle_site_symmetry_1
_geom_angle_site_symmetry_3
O3 Mo1 O5 100.8(10) . .
O3 Mo1 O4 99.7(9) . .
O5 Mo1 O4 104.5(9) . .
O3 Mo1 O2 97.0(9) . .
O5 Mo1 O2 92.1(8) . .
O4 Mo1 O2 153.7(7) . .
O3 Mo1 O1 96.8(8) . .
O5 Mo1 O1 155.3(8) . .
O4 Mo1 O1 89.3(7) . .
O2 Mo1 O1 68.6(7) . .
O3 Mo1 O6 174.8(9) . .
O5 Mo1 O6 82.1(8) . .
O4 Mo1 O6 83.6(8) . .
O2 Mo1 O6 78.6(7) . .
O1 Mo1 O6 79.2(6) . .
O10 Mo2 O11 104.0(9) . .
O10 Mo2 O9 99.0(9) . .
O11 Mo2 O9 100.9(9) . .
O10 Mo2 O4 92.2(8) . .
O11 Mo2 O4 92.8(9) . .
O9 Mo2 O4 159.5(8) . .
O10 Mo2 O8 88.5(8) . .
O11 Mo2 O8 165.9(8) . .
O9 Mo2 O8 83.3(7) . .
O4 Mo2 O8 79.9(7) . .
O10 Mo2 O7 165.4(8) . .
O11 Mo2 O7 89.8(8) . .
O9 Mo2 O7 82.8(7) . .
O4 Mo2 O7 82.2(6) . .
O8 Mo2 O7 77.2(6) . .
Mo3B Mo3A O14 160(2) . .
Mo3B Mo3A O16 71.7(19) . .
O14 Mo3A O16 106.7(15) . .
Mo3B Mo3A O9 96.4(18) . .
O14 Mo3A O9 103.7(13) . .
O16 Mo3A O9 99.4(10) . .
Mo3B Mo3A O13 62.9(17) . .
O14 Mo3A O13 97.4(13) . .
O16 Mo3A O13 92.4(10) . .
O9 Mo3A O13 151.6(9) . .
Mo3B Mo3A O12 88.3(16) . .
O14 Mo3A O12 92.2(11) . .
O16 Mo3A O12 160.0(13) . .
O9 Mo3A O12 82.0(7) . .
O13 Mo3A O12 78.5(8) . .
Mo3B Mo3A O15 21.4(17) . .
O14 Mo3A O15 168.6(11) . .
O16 Mo3A O15 84.2(13) . .
O9 Mo3A O15 77.1(8) . .
O13 Mo3A O15 78.5(9) . .
O12 Mo3A O15 76.7(8) . .
Mo3A Mo3B O15 149(2) . .
Mo3A Mo3B O16 83(2) . .
O15 Mo3B O16 112.7(17) . .
Mo3A Mo3B O13 96.2(19) . .
O15 Mo3B O13 105.4(14) . .
O16 Mo3B O13 103.2(15) . .
Mo3A Mo3B O9 63.0(16) . .
O15 Mo3B O9 88.3(13) . .
O16 Mo3B O9 93.8(12) . .
O13 Mo3B O9 151.6(12) . .
Mo3A Mo3B O12 73.0(15) . .
O15 Mo3B O12 88.4(12) . .
O16 Mo3B O12 156.2(16) . .
O13 Mo3B O12 80.3(10) . .
O9 Mo3B O12 75.2(9) . .
Mo3A Mo3B O14 13.9(14) . .
O15 Mo3B O14 159.2(15) . .
O16 Mo3B O14 83.1(16) . .
O13 Mo3B O14 82.7(12) . .
O9 Mo3B O14 76.8(11) . .
O12 Mo3B O14 73.9(9) . .
O20 Mo4 O19 106.4(13) . .
O20 Mo4 O13 102.7(13) . .
O19 Mo4 O13 104.5(11) . .
O20 Mo4 O17 91.2(11) . .
O19 Mo4 O17 90.8(10) . .
O13 Mo4 O17 155.2(9) . .
O20 Mo4 O18 96.8(11) . .
O19 Mo4 O18 149.7(10) . .
O13 Mo4 O18 88.8(8) . .
O17 Mo4 O18 69.1(7) . .
O20 Mo4 O21 173.2(12) . .
O19 Mo4 O21 77.9(11) . .
O13 Mo4 O21 81.0(10) . .
O17 Mo4 O21 83.3(9) . .
O18 Mo4 O21 77.4(9) . .
O25 Mo5 O26 108(2) . .
O25 Mo5 O23 102.5(14) . .
O26 Mo5 O23 98.9(15) . .
O25 Mo5 O19 90.4(13) . .
O26 Mo5 O19 86.7(14) . .
O23 Mo5 O19 163.4(12) . .
O25 Mo5 O24 83.4(19) . .
O26 Mo5 O24 166.8(15) . .
O23 Mo5 O24 84.0(14) . .
O19 Mo5 O24 87.2(12) . .
O25 Mo5 O22 167.6(17) . .
O26 Mo5 O22 83.4(13) . .
O23 Mo5 O22 79.0(11) . .
O19 Mo5 O22 86.2(9) . .
O24 Mo5 O22 84.6(12) . .
O27 Mo6 O31 98.3(13) . .
O27 Mo6 O29 97.9(8) . .
O31 Mo6 O29 100.5(11) . .
O27 Mo6 O23 100.4(12) . .
O31 Mo6 O23 97.1(14) . .
O29 Mo6 O23 152.3(10) . .
O27 Mo6 O30 172.6(11) . .
O31 Mo6 O30 86.6(14) . .
O29 Mo6 O30 75.7(9) . .
O23 Mo6 O30 84.3(12) . .
O27 Mo6 O28 102.2(10) . .
O31 Mo6 O28 159.3(13) . .
O29 Mo6 O28 79.3(7) . .
O23 Mo6 O28 76.7(10) . .
O30 Mo6 O28 73.2(11) . .
O29 Mo7 O29 109.0(11) 6_565 .
O29 Mo7 O34 94.4(8) 6_565 .
O29 Mo7 O34 94.4(8) . .
O29 Mo7 O33 91.6(7) 6_565 .
O29 Mo7 O33 91.6(7) . .
O34 Mo7 O33 169.6(8) . .
O29 Mo7 O32 90.7(7) 6_565 6_565
O29 Mo7 O32 159.8(7) . 6_565
O34 Mo7 O32 88.4(8) . 6_565
O33 Mo7 O32 83.1(5) . 6_565
O29 Mo7 O32 159.8(7) 6_565 .
O29 Mo7 O32 90.7(7) . .
O34 Mo7 O32 88.4(8) . .
O33 Mo7 O32 83.1(5) . .
O32 Mo7 O32 69.3(8) 6_565 .
O38 Mo8 O7 104.4(8) . .
O38 Mo8 O35 102.0(7) . .
O7 Mo8 O35 104.4(7) . .
O38 Mo8 O1 94.3(7) . .
O7 Mo8 O1 88.3(7) . .
O35 Mo8 O1 155.8(7) . .
O38 Mo8 O36 98.0(7) . .
O7 Mo8 O36 149.7(7) . .
O35 Mo8 O36 90.3(7) . .
O1 Mo8 O36 69.7(6) . .
O38 Mo8 O37 174.1(8) . .
O7 Mo8 O37 81.0(7) . .
O35 Mo8 O37 78.6(6) . .
O1 Mo8 O37 83.3(6) . .
O36 Mo8 O37 76.0(6) . .
O41 Mo9 O12 102.2(8) . .
O41 Mo9 O39 99.0(8) . .
O12 Mo9 O39 107.6(7) . .
O41 Mo9 O18 100.3(8) . .
O12 Mo9 O18 87.7(7) . .
O39 Mo9 O18 152.1(8) . .
O41 Mo9 O40 95.3(7) . .
O12 Mo9 O40 151.9(8) . .
O39 Mo9 O40 90.8(7) . .
O18 Mo9 O40 67.6(7) . .
O41 Mo9 O42 174.9(7) . .
O12 Mo9 O42 82.7(8) . .
O39 Mo9 O42 80.6(8) . .
O18 Mo9 O42 78.4(7) . .
O40 Mo9 O42 79.5(6) . .
O46 Mo10 O40 92.1(7) . .
O46 Mo10 O18 102.0(8) . .
O40 Mo10 O18 70.6(7) . .
O46 Mo10 O17 100.4(8) . .
O40 Mo10 O17 142.5(7) . .
O18 Mo10 O17 72.2(8) . .
O46 Mo10 O43 94.5(8) . .
O40 Mo10 O43 142.1(6) . .
O18 Mo10 O43 143.0(7) . .
O17 Mo10 O43 72.4(7) . .
O46 Mo10 O44 98.2(7) . .
O40 Mo10 O44 71.1(6) . .
O18 Mo10 O44 137.0(7) . .
O17 Mo10 O44 139.9(7) . .
O43 Mo10 O44 71.0(6) . .
O46 Mo10 O45 171.9(7) . .
O40 Mo10 O45 84.3(6) . .
O18 Mo10 O45 83.6(7) . .
O17 Mo10 O45 86.8(7) . .
O43 Mo10 O45 84.0(6) . .
O44 Mo10 O45 73.8(6) . .
O49 Mo11 O22 103.8(11) . .
O49 Mo11 O47 102.4(9) . .
O22 Mo11 O47 104.0(8) . .
O49 Mo11 O17 94.6(9) . .
O22 Mo11 O17 91.0(8) . .
O47 Mo11 O17 153.8(7) . .
O49 Mo11 O43 94.3(8) . .
O22 Mo11 O43 153.7(9) . .
O47 Mo11 O43 90.3(6) . .
O17 Mo11 O43 68.4(7) . .
O49 Mo11 O48 172.8(8) . .
O22 Mo11 O48 81.5(10) . .
O47 Mo11 O48 80.8(7) . .
O17 Mo11 O48 80.3(8) . .
O43 Mo11 O48 79.1(7) . .
O52 Mo12 O28 105.2(11) . .
O52 Mo12 O50 101.2(8) . .
O28 Mo12 O50 105.1(8) . .
O52 Mo12 O32 97.6(8) . .
O28 Mo12 O32 91.5(8) . .
O50 Mo12 O32 150.5(7) . .
O52 Mo12 O51 95.2(9) . .
O28 Mo12 O51 152.7(9) . .
O50 Mo12 O51 88.1(7) . .
O32 Mo12 O51 67.6(6) . .
O52 Mo12 O27 174.9(9) . 2_556
O28 Mo12 O27 78.7(10) . 2_556
O50 Mo12 O27 80.6(7) . 2_556
O32 Mo12 O27 79.0(7) . 2_556
O51 Mo12 O27 80.1(7) . 2_556
O55 Mo13 O32 100.0(8) . .
O55 Mo13 O32 100.0(8) . 6_565
O32 Mo13 O32 73.2(9) . 6_565
O55 Mo13 O51 92.9(6) . 6_565
O32 Mo13 O51 144.0(7) . 6_565
O32 Mo13 O51 71.5(7) 6_565 6_565
O55 Mo13 O51 92.9(6) . .
O32 Mo13 O51 71.5(7) . .
O32 Mo13 O51 144.0(7) 6_565 .
O51 Mo13 O51 141.7(10) 6_565 .
O55 Mo13 O53 98.3(11) . .
O32 Mo13 O53 138.6(5) . .
O32 Mo13 O53 138.6(5) 6_565 .
O51 Mo13 O53 70.8(5) 6_565 .
O51 Mo13 O53 70.8(5) . .
O55 Mo13 O54 170.3(10) . .
O32 Mo13 O54 87.7(7) . .
O32 Mo13 O54 87.7(7) 6_565 .
O51 Mo13 O54 84.0(6) 6_565 .
O51 Mo13 O54 84.0(6) . .
O53 Mo13 O54 72.0(9) . .
O60 Mo14 O57 103.8(8) . 2
O60 Mo14 O58 100.0(7) . .
O57 Mo14 O58 90.3(6) 2 .
O60 Mo14 O35 101.3(7) . .
O57 Mo14 O35 85.3(6) 2 .
O58 Mo14 O35 158.7(6) . .
O60 Mo14 O56 98.6(8) . .
O57 Mo14 O56 157.2(6) 2 .
O58 Mo14 O56 90.2(6) . .
O35 Mo14 O56 86.1(6) . .
O60 Mo14 O59 168.0(8) . .
O57 Mo14 O59 86.6(6) 2 .
O58 Mo14 O59 73.6(6) . .
O35 Mo14 O59 85.3(6) . .
O56 Mo14 O59 71.7(6) . .
O64 Mo15 O63 103.2(8) . .
O64 Mo15 O62 99.8(8) . .
O63 Mo15 O62 88.3(7) . .
O64 Mo15 O56 96.6(8) . .
O63 Mo15 O56 160.1(7) . .
O62 Mo15 O56 90.3(7) . .
O64 Mo15 O39 102.4(8) . .
O63 Mo15 O39 86.7(7) . .
O62 Mo15 O39 157.9(7) . .
O56 Mo15 O39 87.2(7) . .
O64 Mo15 O61 167.2(8) . .
O63 Mo15 O61 88.3(6) . .
O62 Mo15 O61 74.8(6) . .
O56 Mo15 O61 72.2(6) . .
O39 Mo15 O61 83.5(6) . .
O67 Mo16 O65 104.4(8) . .
O67 Mo16 O63 103.1(8) . .
O65 Mo16 O63 99.3(7) . .
O67 Mo16 O40 103.5(7) . .
O65 Mo16 O40 149.0(6) . .
O63 Mo16 O40 87.3(7) . .
O67 Mo16 O44 95.7(8) . .
O65 Mo16 O44 92.8(7) . .
O63 Mo16 O44 154.2(7) . .
O40 Mo16 O44 71.1(6) . .
O67 Mo16 O66 167.9(8) . .
O65 Mo16 O66 72.7(6) . .
O63 Mo16 O66 89.0(7) . .
O40 Mo16 O66 77.3(6) . .
O44 Mo16 O66 73.0(6) . .
O71 Mo17 O70 103.0(8) . .
O71 Mo17 O69 103.7(7) . .
O70 Mo17 O69 98.2(7) . .
O71 Mo17 O43 105.0(7) . .
O70 Mo17 O43 87.4(7) . .
O69 Mo17 O43 148.7(7) . .
O71 Mo17 O44 96.8(7) . .
O70 Mo17 O44 154.0(7) . .
O69 Mo17 O44 93.3(7) . .
O43 Mo17 O44 71.1(6) . .
O71 Mo17 O68 168.5(7) . .
O70 Mo17 O68 88.2(6) . .
O69 Mo17 O68 71.5(6) . .
O43 Mo17 O68 78.0(6) . .
O44 Mo17 O68 73.5(6) . .
O74 Mo18 O70 105.4(8) . .
O74 Mo18 O73 100.2(8) . .
O70 Mo18 O73 90.5(6) . .
O74 Mo18 O47 100.3(7) . .
O70 Mo18 O47 87.1(6) . .
O73 Mo18 O47 159.3(7) . .
O74 Mo18 O75 97.7(8) . .
O70 Mo18 O75 156.6(7) . .
O73 Mo18 O75 88.7(6) . .
O47 Mo18 O75 85.4(6) . .
O74 Mo18 O72 167.4(7) . .
O70 Mo18 O72 86.5(6) . .
O73 Mo18 O72 75.0(6) . .
O47 Mo18 O72 84.3(6) . .
O75 Mo18 O72 70.8(6) . .
O79 Mo19 O77 104.5(8) . .
O79 Mo19 O75 99.0(7) . .
O77 Mo19 O75 156.5(7) . .
O79 Mo19 O78 98.1(7) . .
O77 Mo19 O78 89.2(6) . .
O75 Mo19 O78 88.5(6) . .
O79 Mo19 O50 102.0(7) . .
O77 Mo19 O50 86.5(6) . .
O75 Mo19 O50 87.7(7) . .
O78 Mo19 O50 159.8(7) . .
O79 Mo19 O76 168.1(6) . .
O77 Mo19 O76 85.2(7) . .
O75 Mo19 O76 71.6(6) . .
O78 Mo19 O76 74.8(6) . .
O50 Mo19 O76 85.1(6) . .
O82 Mo20 O77 105.4(8) . .
O82 Mo20 O80 103.0(8) . .
O77 Mo20 O80 97.4(6) . .
O82 Mo20 O51 104.0(8) . .
O77 Mo20 O51 87.7(7) . .
O80 Mo20 O51 150.0(8) . .
O82 Mo20 O53 96.6(9) . .
O77 Mo20 O53 153.1(9) . .
O80 Mo20 O53 92.5(8) . .
O51 Mo20 O53 71.8(7) . .
O82 Mo20 O81 167.9(7) . .
O77 Mo20 O81 86.6(7) . .
O80 Mo20 O81 73.0(7) . .
O51 Mo20 O81 77.9(7) . .
O53 Mo20 O81 72.5(8) . .
O85 Mo21 O84 103.3(8) . .
O85 Mo21 O61 105.7(8) . .
O84 Mo21 O61 99.2(7) . .
O85 Mo21 O59 106.5(8) . .
O84 Mo21 O59 96.9(7) . .
O61 Mo21 O59 139.4(6) . .
O85 Mo21 O56 96.4(7) . .
O84 Mo21 O56 160.3(6) . .
O61 Mo21 O56 77.0(6) . .
O59 Mo21 O56 75.4(6) . .
O85 Mo21 O83 176.9(7) . .
O84 Mo21 O83 73.7(6) . .
O61 Mo21 O83 75.3(6) . .
O59 Mo21 O83 73.9(5) . .
O56 Mo21 O83 86.7(5) . .
O87 Mo22 O45 104.5(7) . .
O87 Mo22 O68 107.2(8) . .
O45 Mo22 O68 99.7(7) . .
O87 Mo22 O66 105.0(8) . .
O45 Mo22 O66 96.1(7) . .
O68 Mo22 O66 139.0(7) . .
O87 Mo22 O86 97.4(7) . .
O45 Mo22 O86 157.9(7) . .
O68 Mo22 O86 75.6(7) . .
O66 Mo22 O86 75.8(6) . .
O87 Mo22 O44 175.8(6) . .
O45 Mo22 O44 72.0(6) . .
O68 Mo22 O44 76.0(6) . .
O66 Mo22 O44 73.4(6) . .
O86 Mo22 O44 86.0(6) . .
O90 Mo23 O89 103.3(8) . .
O90 Mo23 O72 103.8(7) . .
O89 Mo23 O72 98.4(6) . .
O90 Mo23 O76 104.9(7) . .
O89 Mo23 O76 98.7(6) . .
O72 Mo23 O76 141.9(6) . .
O90 Mo23 O75 98.2(7) . .
O89 Mo23 O75 158.4(7) . .
O72 Mo23 O75 77.1(6) . .
O76 Mo23 O75 74.6(6) . .
O90 Mo23 O88 177.4(8) . .
O89 Mo23 O88 74.2(6) . .
O72 Mo23 O88 75.9(5) . .
O76 Mo23 O88 76.4(5) . .
O75 Mo23 O88 84.3(6) . .
O92 Mo24 O54 104.5(11) . .
O92 Mo24 O81 104.8(6) . 6_565
O54 Mo24 O81 97.5(6) . 6_565
O92 Mo24 O81 104.8(6) . .
O54 Mo24 O81 97.5(6) . .
O81 Mo24 O81 142.0(12) 6_565 .
O92 Mo24 O91 98.3(10) . .
O54 Mo24 O91 157.2(11) . .
O81 Mo24 O91 76.4(5) 6_565 .
O81 Mo24 O91 76.4(5) . .
O92 Mo24 O53 177.1(9) . .
O54 Mo24 O53 72.6(10) . .
O81 Mo24 O53 75.8(6) 6_565 .
O81 Mo24 O53 75.8(6) . .
O91 Mo24 O53 84.5(9) . .
O93 Mo25 O58 101.8(7) . .
O93 Mo25 O57 105.1(7) . .
O58 Mo25 O57 99.4(7) . .
O93 Mo25 O36 104.0(7) . 2
O58 Mo25 O36 150.8(6) . 2
O57 Mo25 O36 87.0(7) . 2
O93 Mo25 O83 93.9(7) . .
O58 Mo25 O83 92.7(6) . .
O57 Mo25 O83 154.7(6) . .
O36 Mo25 O83 72.1(6) 2 .
O93 Mo25 O59 166.7(8) . .
O58 Mo25 O59 72.5(6) . .
O57 Mo25 O59 87.9(6) . .
O36 Mo25 O59 79.3(6) 2 .
O83 Mo25 O59 74.7(5) . .
O96 Mo26 O94 102.2(8) . .
O96 Mo26 O62 102.8(7) . .
O94 Mo26 O62 99.0(7) . .
O96 Mo26 O95 103.5(7) . .
O94 Mo26 O95 87.9(7) . .
O62 Mo26 O95 150.7(6) . .
O96 Mo26 O83 93.1(8) . .
O94 Mo26 O83 158.1(6) . .
O62 Mo26 O83 92.8(6) . .
O95 Mo26 O83 73.2(6) . .
O96 Mo26 O61 166.8(8) . .
O94 Mo26 O61 91.0(6) . .
O62 Mo26 O61 74.0(6) . .
O95 Mo26 O61 77.5(5) . .
O83 Mo26 O61 74.4(5) . .
O97 Mo27 O94 103.3(7) . .
O97 Mo27 O65 102.5(8) . .
O94 Mo27 O65 88.4(7) . .
O97 Mo27 O98 101.2(8) . .
O94 Mo27 O98 86.4(6) . .
O65 Mo27 O98 156.4(7) . .
O97 Mo27 O86 98.5(7) . .
O94 Mo27 O86 158.1(6) . .
O65 Mo27 O86 88.9(7) . .
O98 Mo27 O86 87.4(7) . .
O97 Mo27 O66 167.2(8) . .
O94 Mo27 O66 88.9(6) . .
O65 Mo27 O66 73.4(6) . .
O98 Mo27 O66 83.4(6) . .
O86 Mo27 O66 69.6(6) . .
O100 Mo28 O99 104.9(8) . .
O100 Mo28 O69 101.1(7) . .
O99 Mo28 O69 89.2(7) . .
O100 Mo28 O101 100.8(7) . .
O99 Mo28 O101 85.6(7) . .
O69 Mo28 O101 158.1(6) . .
O100 Mo28 O86 99.3(8) . .
O99 Mo28 O86 155.4(6) . .
O69 Mo28 O86 90.9(7) . .
O101 Mo28 O86 85.2(7) . .
O100 Mo28 O68 167.0(7) . .
O99 Mo28 O68 87.4(6) . .
O69 Mo28 O68 74.4(6) . .
O101 Mo28 O68 84.1(6) . .
O86 Mo28 O68 69.0(6) . .
O103 Mo29 O99 103.7(7) . .
O103 Mo29 O73 103.1(8) . .
O99 Mo29 O73 99.5(7) . .
O103 Mo29 O102 104.3(8) . .
O99 Mo29 O102 86.4(7) . .
O73 Mo29 O102 149.7(6) . .
O103 Mo29 O88 95.9(7) . .
O99 Mo29 O88 154.0(7) . .
O73 Mo29 O88 92.3(6) . .
O102 Mo29 O88 72.2(7) . .
O103 Mo29 O72 168.9(7) . .
O99 Mo29 O72 87.3(6) . .
O73 Mo29 O72 73.5(6) . .
O102 Mo29 O72 77.2(6) . .
O88 Mo29 O72 73.9(5) . .
O106 Mo30 O104 103.6(8) . .
O106 Mo30 O78 102.4(8) . .
O104 Mo30 O78 97.4(7) . .
O106 Mo30 O105 104.0(8) . .
O104 Mo30 O105 87.8(7) . .
O78 Mo30 O105 151.0(6) . .
O106 Mo30 O88 95.1(7) . .
O104 Mo30 O88 156.1(7) . .
O78 Mo30 O88 92.9(7) . .
O105 Mo30 O88 73.1(6) . .
O106 Mo30 O76 169.3(7) . .
O104 Mo30 O76 86.8(6) . .
O78 Mo30 O76 73.1(6) . .
O105 Mo30 O76 78.8(6) . .
O88 Mo30 O76 75.7(6) . .
O108 Mo31 O104 104.5(8) . .
O108 Mo31 O80 99.0(8) . .
O104 Mo31 O80 89.8(7) . .
O108 Mo31 O107 101.0(9) . .
O104 Mo31 O107 87.4(7) . .
O80 Mo31 O107 159.9(6) . .
O108 Mo31 O91 98.7(9) . .
O104 Mo31 O91 156.7(9) . .
O80 Mo31 O91 88.3(9) . .
O107 Mo31 O91 86.5(9) . .
O108 Mo31 O81 166.5(7) . .
O104 Mo31 O81 87.6(6) . .
O80 Mo31 O81 74.7(6) . .
O107 Mo31 O81 85.3(6) . .
O91 Mo31 O81 69.6(8) . .
O109 Mo32 O2 102.3(7) . 2
O109 Mo32 O1 100.8(8) . 2
O2 Mo32 O1 71.2(7) 2 2
O109 Mo32 O36 95.4(7) . 2
O2 Mo32 O36 142.1(7) 2 2
O1 Mo32 O36 72.8(6) 2 2
O109 Mo32 O95 91.3(7) . .
O2 Mo32 O95 71.4(6) 2 .
O1 Mo32 O95 142.3(6) 2 .
O36 Mo32 O95 141.8(6) 2 .
O109 Mo32 O83 97.0(7) . .
O2 Mo32 O83 138.5(7) 2 .
O1 Mo32 O83 140.0(6) 2 .
O36 Mo32 O83 70.1(6) 2 .
O95 Mo32 O83 71.8(6) . .
O109 Mo32 O84 171.8(7) . .
O2 Mo32 O84 83.9(6) 2 .
O1 Mo32 O84 86.1(6) 2 .
O36 Mo32 O84 82.4(6) 2 .
O95 Mo32 O84 85.7(6) . .
O83 Mo32 O84 74.8(5) . .
O110 Mo33 O112 102.3(8) . .
O110 Mo33 O98 100.5(9) . .
O112 Mo33 O98 105.6(8) . .
O110 Mo33 O2 95.0(8) . 2
O112 Mo33 O2 89.9(8) . 2
O98 Mo33 O2 155.0(7) . 2
O110 Mo33 O95 94.4(7) . .
O112 Mo33 O95 154.0(8) . .
O98 Mo33 O95 90.4(7) . .
O2 Mo33 O95 68.7(6) 2 .
O110 Mo33 O111 172.9(8) . .
O112 Mo33 O111 82.8(7) . .
O98 Mo33 O111 82.7(7) . .
O2 Mo33 O111 80.0(7) 2 .
O95 Mo33 O111 79.1(6) . .
O114 Mo34 O115 105.2(9) . .
O114 Mo34 O101 101.0(8) . .
O115 Mo34 O101 104.9(8) . .
O114 Mo34 O113 95.1(8) . .
O115 Mo34 O113 89.6(8) . .
O101 Mo34 O113 154.4(7) . .
O114 Mo34 O102 95.8(8) . .
O115 Mo34 O102 151.9(7) . .
O101 Mo34 O102 88.7(7) . .
O113 Mo34 O102 69.9(6) . .
O114 Mo34 O116 171.3(8) . .
O115 Mo34 O116 79.6(8) . .
O101 Mo34 O116 84.4(7) . .
O113 Mo34 O116 77.6(6) . .
O102 Mo34 O116 77.4(7) . .
O117 Mo35 O113 102.1(8) . .
O117 Mo35 O118 98.8(8) . .
O113 Mo35 O118 72.0(7) . .
O117 Mo35 O105 94.8(7) . .
O113 Mo35 O105 141.9(7) . .
O118 Mo35 O105 71.8(7) . .
O117 Mo35 O102 91.6(7) . .
O113 Mo35 O102 71.4(7) . .
O118 Mo35 O102 143.3(7) . .
O105 Mo35 O102 142.5(7) . .
O117 Mo35 O88 95.8(8) . .
O113 Mo35 O88 138.9(6) . .
O118 Mo35 O88 141.1(6) . .
O105 Mo35 O88 71.2(6) . .
O102 Mo35 O88 71.4(6) . .
O117 Mo35 O89 169.9(8) . .
O113 Mo35 O89 85.5(7) . .
O118 Mo35 O89 89.8(6) . .
O105 Mo35 O89 82.8(6) . .
O102 Mo35 O89 84.5(6) . .
O88 Mo35 O89 74.1(6) . .
O121 Mo36 O119 103.1(12) . .
O121 Mo36 O107 105.0(9) . .
O119 Mo36 O107 102.3(8) . .
O121 Mo36 O118 93.6(9) . .
O119 Mo36 O118 93.7(8) . .
O107 Mo36 O118 151.7(7) . .
O121 Mo36 O105 157.2(9) . .
O119 Mo36 O105 92.2(7) . .
O107 Mo36 O105 87.7(7) . .
O118 Mo36 O105 68.4(7) . .
O121 Mo36 O120 86.1(12) . .
O119 Mo36 O120 169.7(8) . .
O107 Mo36 O120 79.4(7) . .
O118 Mo36 O120 80.9(7) . .
O105 Mo36 O120 77.6(7) . .
O123 Mo37 O122 96.2(11) . .
O123 Mo37 O124 102.4(10) . .
O122 Mo37 O124 95.7(10) . .
O123 Mo37 O5 92.8(10) . 2
O122 Mo37 O5 90.6(10) . 2
O124 Mo37 O5 162.7(8) . 2
O123 Mo37 O125 95.7(11) . .
O122 Mo37 O125 166.8(11) . .
O124 Mo37 O125 87.2(9) . .
O5 Mo37 O125 83.1(9) 2 .
O123 Mo37 O112 173.2(10) . .
O122 Mo37 O112 88.0(9) . .
O124 Mo37 O112 82.4(8) . .
O5 Mo37 O112 81.8(8) 2 .
O125 Mo37 O112 79.6(9) . .
O129 Mo38 O128 102.1(11) . .
O129 Mo38 O126 97.9(9) . .
O128 Mo38 O126 98.0(9) . .
O129 Mo38 O124 96.7(9) . .
O128 Mo38 O124 95.7(9) . .
O126 Mo38 O124 157.5(8) . .
O129 Mo38 O115 168.2(10) . .
O128 Mo38 O115 89.5(9) . .
O126 Mo38 O115 82.4(7) . .
O124 Mo38 O115 79.9(8) . .
O129 Mo38 O127 88.6(10) . .
O128 Mo38 O127 169.3(9) . .
O126 Mo38 O127 81.0(8) . .
O124 Mo38 O127 82.3(8) . .
O115 Mo38 O127 79.8(8) . .
O132 Mo39 O130 102.3(11) . .
O132 Mo39 O126 104.4(10) . .
O130 Mo39 O126 100.1(10) . .
O132 Mo39 O118 94.3(10) . .
O130 Mo39 O118 95.4(9) . .
O126 Mo39 O118 152.4(7) . .
O132 Mo39 O113 155.9(10) . .
O130 Mo39 O113 96.6(9) . .
O126 Mo39 O113 86.6(7) . .
O118 Mo39 O113 68.9(6) . .
O132 Mo39 O131 84.0(10) . .
O130 Mo39 O131 173.4(10) . .
O126 Mo39 O131 80.1(9) . .
O118 Mo39 O131 81.9(9) . .
O113 Mo39 O131 76.8(8) . .
O138 Mo41 O138 106.6(14) 6_565 .
O138 Mo41 O139 102.9(9) 6_565 .
O138 Mo41 O139 102.9(9) . .
O138 Mo41 O137 101.2(9) 6_565 .
O138 Mo41 O137 101.2(9) . .
O139 Mo41 O137 139.1(11) . .
O138 Mo41 O140 171.9(8) 6_565 .
O138 Mo41 O140 81.3(8) . .
O139 Mo41 O140 76.4(7) . .
O137 Mo41 O140 75.2(7) . .
O138 Mo41 O140 81.3(8) 6_565 6_565
O138 Mo41 O140 171.9(8) . 6_565
O139 Mo41 O140 76.4(7) . 6_565
O137 Mo41 O140 75.2(7) . 6_565
O140 Mo41 O140 90.6(9) . 6_565
O144 Mo42 O141 104.2(10) . .
O144 Mo42 O142 97.6(9) . .
O141 Mo42 O142 70.9(10) . .
O144 Mo42 O145 95.6(10) . .
O141 Mo42 O145 70.1(10) . .
O142 Mo42 O145 140.8(10) . .
O144 Mo42 O143 96.2(10) . .
O141 Mo42 O143 138.8(10) . .
O142 Mo42 O143 71.2(9) . .
O145 Mo42 O143 143.3(9) . .
O144 Mo42 O140 99.1(9) . .
O141 Mo42 O140 138.2(9) . .
O142 Mo42 O140 139.3(8) . .
O145 Mo42 O140 73.6(9) . .
O143 Mo42 O140 70.3(8) . .
O144 Mo42 O138 173.9(9) . .
O141 Mo42 O138 80.9(9) . .
O142 Mo42 O138 87.2(8) . .
O145 Mo42 O138 83.0(8) . .
O143 Mo42 O138 81.6(9) . .
O140 Mo42 O138 74.7(7) . .
O146 Mo43 O146 102.4(16) . 2
O146 Mo43 O148 99.5(11) . 2
O146 Mo43 O148 96.5(10) 2 2
O146 Mo43 O148 96.5(10) . .
O146 Mo43 O148 99.5(11) 2 .
O148 Mo43 O148 154.4(13) 2 .
O146 Mo43 O147 166.9(10) . 2
O146 Mo43 O147 90.4(10) 2 2
O148 Mo43 O147 81.6(9) 2 2
O148 Mo43 O147 78.4(9) . 2
O146 Mo43 O147 90.4(10) . .
O146 Mo43 O147 166.9(10) 2 .
O148 Mo43 O147 78.4(9) 2 .
O148 Mo43 O147 81.6(9) . .
O147 Mo43 O147 77.0(11) 2 .
O150 Mo44 O149 103.1(12) . .
O150 Mo44 O148 103.2(10) . .
O149 Mo44 O148 105.7(11) . .
O150 Mo44 O141 96.1(10) . .
O149 Mo44 O141 95.3(11) . .
O148 Mo44 O141 147.1(10) . .
O150 Mo44 O142 93.4(10) . .
O149 Mo44 O142 156.5(11) . .
O148 Mo44 O142 86.3(9) . .
O141 Mo44 O142 66.0(9) . .
O150 Mo44 O151 173.2(10) . .
O149 Mo44 O151 81.2(11) . .
O148 Mo44 O151 80.3(9) . .
O141 Mo44 O151 78.2(9) . .
O142 Mo44 O151 81.0(8) . .
O154 Mo45 O152 108.2(11) . .
O154 Mo45 O153 97.9(13) . .
O152 Mo45 O153 104.1(13) . .
O154 Mo45 O145 102.4(11) . .
O152 Mo45 O145 87.7(9) . .
O153 Mo45 O145 152.0(12) . .
O154 Mo45 O140 89.3(10) . .
O152 Mo45 O140 156.5(8) . .
O153 Mo45 O140 88.3(12) . .
O145 Mo45 O140 73.0(9) . .
O154 Mo45 O139 162.7(12) . .
O152 Mo45 O139 89.0(9) . .
O153 Mo45 O139 75.3(11) . .
O145 Mo45 O139 79.7(8) . .
O140 Mo45 O139 74.7(8) . .
O157 Mo46 O156 104.3(12) . .
O157 Mo46 O155 100.3(12) . .
O156 Mo46 O155 103.0(13) . .
O157 Mo46 O143 101.1(11) . .
O156 Mo46 O143 89.7(10) . .
O155 Mo46 O143 151.5(13) . .
O157 Mo46 O140 92.7(10) . .
O156 Mo46 O140 157.6(9) . .
O155 Mo46 O140 87.8(13) . .
O143 Mo46 O140 72.6(9) . .
O157 Mo46 O137 167.0(11) . .
O156 Mo46 O137 88.5(10) . .
O155 Mo46 O137 74.0(10) . .
O143 Mo46 O137 81.0(8) . .
O140 Mo46 O137 75.6(8) . .
O159 Mo47 O158 105.7(17) . .
O159 Mo47 O162 98.0(15) . .
O158 Mo47 O162 101.4(13) . .
O159 Mo47 O160 99.3(16) . .
O158 Mo47 O160 98.7(15) . .
O162 Mo47 O160 148.8(14) . .
O159 Mo47 O156 163.5(14) . .
O158 Mo47 O156 90.8(12) . .
O162 Mo47 O156 78.3(10) . .
O160 Mo47 O156 77.8(12) . .
O159 Mo47 O161 86.2(15) . .
O158 Mo47 O161 166.5(13) . .
O162 Mo47 O161 82.9(9) . .
O160 Mo47 O161 72.6(12) . .
O156 Mo47 O161 77.4(9) . .
O163 Mo48 O147 104.4(10) . .
O163 Mo48 O162 98.3(11) . .
O147 Mo48 O162 106.2(11) . .
O163 Mo48 O142 97.5(10) . .
O147 Mo48 O142 90.2(10) . .
O162 Mo48 O142 153.5(10) . .
O163 Mo48 O143 96.9(10) . .
O147 Mo48 O143 153.2(10) . .
O162 Mo48 O143 86.3(11) . .
O142 Mo48 O143 70.7(9) . .
O163 Mo48 O164 173.4(9) . .
O147 Mo48 O164 82.2(9) . .
O162 Mo48 O164 79.6(10) . .
O142 Mo48 O164 82.3(9) . .
O143 Mo48 O164 76.8(9) . .
O168 Mo49 O166 104.4(12) . .
O168 Mo49 O167 102.1(12) . .
O166 Mo49 O167 102.5(12) . .
O168 Mo49 O141 96.4(11) . .
O166 Mo49 O141 96.8(11) . .
O167 Mo49 O141 148.8(11) . .
O168 Mo49 O145 95.9(11) . .
O166 Mo49 O145 155.0(11) . .
O167 Mo49 O145 87.1(11) . .
O141 Mo49 O145 66.0(9) . .
O168 Mo49 O165 171.3(11) . .
O166 Mo49 O165 83.6(10) . .
O167 Mo49 O165 78.9(10) . .
O141 Mo49 O165 79.2(9) . .
O145 Mo49 O165 75.5(9) . .
O171 Mo50 O133 103.8(15) . .
O171 Mo50 O167 97.8(12) . .
O133 Mo50 O167 99.1(14) . .
O171 Mo50 O172 97.5(12) . .
O133 Mo50 O172 98.3(16) . .
O167 Mo50 O172 153.4(13) . .
O171 Mo50 O152 88.0(11) . .
O133 Mo50 O152 167.9(12) . .
O167 Mo50 O152 75.9(10) . .
O172 Mo50 O152 83.0(12) . .
O171 Mo50 O134 162.0(14) . .
O133 Mo50 O134 93.8(15) . .
O167 Mo50 O134 83.4(10) . .
O172 Mo50 O134 75.5(11) . .
O152 Mo50 O134 74.8(11) . .
O11 Na1 O193 109.9(10) 2 2
O11 Na1 O193 168.9(12) 2 .
O193 Na1 O193 81.2(10) 2 .
O11 Na1 O185 81.7(11) 2 2
O193 Na1 O185 165.3(12) 2 2
O193 Na1 O185 87.5(11) . 2
O11 Na1 O146 93.8(9) 2 2
O193 Na1 O146 84.2(10) 2 2
O193 Na1 O146 88.0(9) . 2
O185 Na1 O146 86.1(11) 2 2
O11 Na1 O38 81.6(7) 2 2
O193 Na1 O38 74.2(8) 2 2
O193 Na1 O38 101.4(8) . 2
O185 Na1 O38 117.5(11) 2 2
O146 Na1 O38 154.6(11) 2 2
O11 Na1 Na1 150.2(11) 2 2
O193 Na1 Na1 41.0(7) 2 2
O193 Na1 Na1 40.8(7) . 2
O185 Na1 Na1 126.0(11) 2 2
O146 Na1 Na1 79.2(7) 2 2
O38 Na1 Na1 92.5(6) 2 2
O225 Na2 O184 98(4) 2 2
O225 Na2 O166 164(5) 2 .
O184 Na2 O166 85.0(11) 2 .
O225 Na2 O228 88(5) 2 .
O184 Na2 O228 169(3) 2 .
O166 Na2 O228 91(3) . .
O225 Na2 O149 122(5) 2 .
O184 Na2 O149 89.1(12) 2 .
O166 Na2 O149 74.2(11) . .
O228 Na2 O149 80(3) . .
O225 Na2 O187 79(5) 2 2
O184 Na2 O187 87.9(15) 2 2
O166 Na2 O187 84.6(16) . 2
O228 Na2 O187 102(3) . 2
O149 Na2 O187 158.8(17) . 2
O225 Na2 O204 48(5) 2 2
O184 Na2 O204 78.5(17) 2 2
O166 Na2 O204 148(2) . 2
O228 Na2 O204 100(3) . 2
O149 Na2 O204 78.1(19) . 2
O187 Na2 O204 122(2) 2 2
O21 Na3 O111 111(3) . 8_455
O21 Na3 O42 86(2) . .
O111 Na3 O42 106(2) 8_455 .
O21 Na3 O176 148(3) . 8_455
O111 Na3 O176 74.1(17) 8_455 8_455
O42 Na3 O176 124(2) . 8_455
O229 Na4 O133 76.1(15) . 5_565
O229 Na4 O133 76.1(15) . 2
O133 Na4 O133 70.9(17) 5_565 2
O229 Na4 O121 70.3(13) . 6_565
O133 Na4 O121 90.8(10) 5_565 6_565
O133 Na4 O121 144.8(14) 2 6_565
O229 Na4 O121 70.3(13) . .
O133 Na4 O121 144.8(14) 5_565 .
O133 Na4 O121 90.8(10) 2 .
O121 Na4 O121 87.8(13) 6_565 .
O229 Na4 O135 144.4(13) . 6_565
O133 Na4 O135 75.4(16) 5_565 6_565
O133 Na4 O135 113.3(19) 2 6_565
O121 Na4 O135 89.3(14) 6_565 6_565
O121 Na4 O135 139.7(18) . 6_565
O229 Na4 O135 144.4(13) . .
O133 Na4 O135 113.3(19) 5_565 .
O133 Na4 O135 75.4(16) 2 .
O121 Na4 O135 139.7(18) 6_565 .
O121 Na4 O135 89.3(14) . .
O135 Na4 O135 68(2) 6_565 .
Na9 Na5 Na9 115(3) 5_565 2
Na9 Na5 O134 103.6(17) 5_565 .
Na9 Na5 O134 103.6(17) 2 .
Na9 Na5 O168 85.1(12) 5_565 6_565
Na9 Na5 O168 160(2) 2 6_565
O134 Na5 O168 65.7(14) . 6_565
Na9 Na5 O168 160(2) 5_565 .
Na9 Na5 O168 85.1(12) 2 .
O134 Na5 O168 65.7(14) . .
O168 Na5 O168 74.8(16) 6_565 .
O233 Na6 O222 94(3) 5_666 6_565
O233 Na6 O222 94(3) 5_666 .
O222 Na6 O222 34(4) 6_565 .
O233 Na6 O107 129.7(10) 5_666 .
O222 Na6 O107 118(2) 6_565 .
O222 Na6 O107 94(2) . .
O233 Na6 O107 129.7(10) 5_666 6_565
O222 Na6 O107 94(2) 6_565 6_565
O222 Na6 O107 118(2) . 6_565
O107 Na6 O107 87.4(10) . 6_565
O221 Na7 O180 74(3) 2_556 7_556
O221 Na7 O223 142(4) 2_556 2_556
O180 Na7 O223 100(2) 7_556 2_556
O221 Na7 O79 89(3) 2_556 .
O180 Na7 O79 142.8(14) 7_556 .
O223 Na7 O79 75(2) 2_556 .
O221 Na7 O178 131(3) 2_556 .
O180 Na7 O178 130.9(15) 7_556 .
O223 Na7 O178 82(2) 2_556 .
O79 Na7 O178 85.5(11) . .
O218 Na8 O216 120(3) 8_455 .
O218 Na8 O202 120.4(19) 8_455 .
O216 Na8 O202 93(2) . .
O218 Na8 O16 66.9(13) 8_455 .
O216 Na8 O16 158(2) . .
O202 Na8 O16 67.4(15) . .
O218 Na8 O219 6(2) 8_455 8_455
O216 Na8 O219 114(3) . 8_455
O202 Na8 O219 121(2) . 8_455
O16 Na8 O219 71.0(18) . 8_455
O218 Na8 O109 69.2(13) 8_455 8_455
O216 Na8 O109 128(2) . 8_455
O202 Na8 O109 129.3(15) . 8_455
O16 Na8 O109 74.6(9) . 8_455
O219 Na8 O109 73.8(18) 8_455 8_455
O218 Na8 O96 125.7(14) 8_455 8_455
O216 Na8 O96 67(2) . 8_455
O202 Na8 O96 112.4(16) . 8_455
O16 Na8 O96 128.6(11) . 8_455
O219 Na8 O96 126.7(18) 8_455 8_455
O109 Na8 O96 68.2(7) 8_455 8_455
Na5 Na9 O169 146(3) 5_565 2
Na5 Na9 O133 82.2(18) 5_565 2
O169 Na9 O133 131(3) 2 2
Na5 Na9 O130 143(2) 5_565 .
O169 Na9 O130 67(2) 2 .
O133 Na9 O130 63.8(12) 2 .
Na5 Na9 Na9 32.6(15) 5_565 6_565
O169 Na9 Na9 142(2) 2 6_565
O133 Na9 Na9 79.1(11) 2 6_565
O130 Na9 Na9 138.8(9) . 6_565
O223 Na10 O25 88(3) . .
O223 Na10 O82 120(3) . 2_556
O25 Na10 O82 119(3) . 2_556
Mo32 O1 Mo1 109.3(8) 2 .
Mo32 O1 Mo8 109.2(7) 2 .
Mo1 O1 Mo8 136.8(9) . .
Mo32 O2 Mo1 110.9(8) 2 .
Mo32 O2 Mo33 111.2(8) 2 2
Mo1 O2 Mo33 136.5(8) . 2
Mo1 O4 Mo2 143.3(10) . .
Mo1 O5 Mo37 154.0(13) . 2
Mo8 O7 Mo2 140.7(10) . .
Mo3A O9 Mo2 144.7(11) . .
Mo3A O9 Mo3B 20.6(5) . .
Mo2 O9 Mo3B 130.3(10) . .
Mo2 O11 Na1 152.5(11) . 2
Mo9 O12 Mo3A 155.0(11) . .
Mo9 O12 Mo3B 154.3(11) . .
Mo3A O12 Mo3B 18.7(4) . .
Mo4 O13 Mo3B 155.6(15) . .
Mo4 O13 Mo3A 159.5(13) . .
Mo3B O13 Mo3A 20.9(5) . .
Mo3A O14 Mo3B 6.3(6) . .
Mo3B O15 Mo3A 9.9(7) . .
Mo3B O16 Mo3A 25.1(5) . .
Mo3B O16 Na8 157.7(16) . .
Mo3A O16 Na8 146.7(18) . .
Mo10 O17 Mo4 110.2(9) . .
Mo10 O17 Mo11 110.8(8) . .
Mo4 O17 Mo11 136.8(10) . .
Mo10 O18 Mo9 111.6(8) . .
Mo10 O18 Mo4 108.1(8) . .
Mo9 O18 Mo4 139.4(9) . .
Mo4 O19 Mo5 145.0(15) . .
Na3 O21 Mo4 147(2) . .
Mo11 O22 Mo5 149.3(12) . .
Mo5 O23 Mo6 134.7(18) . .
Mo5 O25 Na10 150(3) . .
Mo6 O27 Mo12 169.5(14) . 2_556
Mo12 O28 Mo6 149.8(11) . .
Mo7 O29 Mo6 162.5(11) . .
Mo13 O32 Mo12 112.5(7) . .
Mo13 O32 Mo7 108.2(7) . .
Mo12 O32 Mo7 138.2(8) . .
Mo7 O33 Mo7 180.000(1) . 5_566
Mo8 O35 Mo14 149.7(9) . .
Mo25 O36 Mo32 109.9(8) 2 2
Mo25 O36 Mo8 142.0(9) 2 .
Mo32 O36 Mo8 107.5(7) 2 .
Mo8 O38 Na1 138.4(10) . 2
Mo9 O39 Mo15 147.6(9) . .
Mo10 O40 Mo16 109.2(8) . .
Mo10 O40 Mo9 109.2(7) . .
Mo16 O40 Mo9 139.9(9) . .
Mo9 O42 Na3 136.6(16) . .
Mo17 O43 Mo10 110.0(7) . .
Mo17 O43 Mo11 141.9(9) . .
Mo10 O43 Mo11 107.6(7) . .
Mo16 O44 Mo17 139.3(8) . .
Mo16 O44 Mo10 104.2(7) . .
Mo17 O44 Mo10 103.2(7) . .
Mo16 O44 Mo22 103.9(7) . .
Mo17 O44 Mo22 102.5(6) . .
Mo10 O44 Mo22 95.8(6) . .
Mo22 O45 Mo10 118.3(8) . .
Mo11 O47 Mo18 146.8(9) . .
Mo12 O50 Mo19 149.3(9) . .
Mo20 O51 Mo13 109.8(8) . .
Mo20 O51 Mo12 142.3(8) . .
Mo13 O51 Mo12 106.9(7) . .
Mo20 O53 Mo20 139.1(13) 6_565 .
Mo20 O53 Mo13 102.6(6) 6_565 .
Mo20 O53 Mo13 102.6(6) . .
Mo20 O53 Mo24 104.1(7) 6_565 .
Mo20 O53 Mo24 104.1(7) . .
Mo13 O53 Mo24 97.4(10) . .
Mo24 O54 Mo13 117.9(12) . .
Mo15 O56 Mo14 141.5(8) . .
Mo15 O56 Mo21 107.4(7) . .
Mo14 O56 Mo21 107.4(8) . .
Mo25 O57 Mo14 160.4(8) . 2
Mo25 O58 Mo14 121.5(8) . .
Mo21 O59 Mo14 104.9(7) . .
Mo21 O59 Mo25 109.3(7) . .
Mo14 O59 Mo25 90.6(5) . .
Mo21 O61 Mo15 102.9(6) . .
Mo21 O61 Mo26 109.4(7) . .
Mo15 O61 Mo26 88.9(5) . .
Mo26 O62 Mo15 120.7(8) . .
Mo16 O63 Mo15 159.1(9) . .
Mo16 O65 Mo27 123.3(9) . .
Mo22 O66 Mo27 103.7(7) . .
Mo22 O66 Mo16 109.6(8) . .
Mo27 O66 Mo16 88.9(5) . .
Mo22 O68 Mo28 104.9(7) . .
Mo22 O68 Mo17 108.0(7) . .
Mo28 O68 Mo17 88.6(5) . .
Mo17 O69 Mo28 124.5(8) . .
Mo17 O70 Mo18 158.9(10) . .
Mo23 O72 Mo18 102.1(7) . .
Mo23 O72 Mo29 106.5(6) . .
Mo18 O72 Mo29 86.8(5) . .
Mo29 O73 Mo18 123.5(9) . .
Mo19 O75 Mo18 139.2(9) . .
Mo19 O75 Mo23 109.8(7) . .
Mo18 O75 Mo23 109.4(8) . .
Mo23 O76 Mo19 103.2(6) . .
Mo23 O76 Mo30 105.8(6) . .
Mo19 O76 Mo30 90.6(6) . .
Mo20 O77 Mo19 158.4(10) . .
Mo30 O78 Mo19 120.7(8) . .
Mo19 O79 Na7 135.8(10) . .
Mo20 O80 Mo31 123.2(8) . .
Mo24 O81 Mo31 103.0(7) . .
Mo24 O81 Mo20 107.6(8) . .
Mo31 O81 Mo20 87.9(6) . .
Mo20 O82 Na10 117.4(15) . 2_556
Mo25 O83 Mo26 142.7(7) . .
Mo25 O83 Mo32 104.2(7) . .
Mo26 O83 Mo32 102.7(6) . .
Mo25 O83 Mo21 102.2(5) . .
Mo26 O83 Mo21 100.7(6) . .
Mo32 O83 Mo21 94.8(5) . .
Mo21 O84 Mo32 116.6(7) . .
Mo27 O86 Mo28 136.4(8) . .
Mo27 O86 Mo22 110.2(7) . .
Mo28 O86 Mo22 110.2(8) . .
Mo29 O88 Mo30 141.7(9) . .
Mo29 O88 Mo35 103.7(7) . .
Mo30 O88 Mo35 101.6(7) . .
Mo29 O88 Mo23 103.6(6) . .
Mo30 O88 Mo23 102.1(6) . .
Mo35 O88 Mo23 95.5(6) . .
Mo23 O89 Mo35 116.1(8) . .
Mo31 O91 Mo31 137.9(15) 6_565 .
Mo31 O91 Mo24 110.3(7) 6_565 .
Mo31 O91 Mo24 110.3(7) . .
Mo26 O94 Mo27 157.2(9) . .
Mo26 O95 Mo32 108.6(7) . .
Mo26 O95 Mo33 142.0(9) . .
Mo32 O95 Mo33 108.3(7) . .
Mo26 O96 Na8 141.7(11) . 8
Mo33 O98 Mo27 148.5(9) . .
Mo29 O99 Mo28 158.7(9) . .
Mo34 O101 Mo28 149.7(10) . .
Mo35 O102 Mo29 108.1(8) . .
Mo35 O102 Mo34 108.1(7) . .
Mo29 O102 Mo34 142.9(8) . .
Mo30 O104 Mo31 157.1(10) . .
Mo30 O105 Mo35 109.4(7) . .
Mo30 O105 Mo36 143.9(8) . .
Mo35 O105 Mo36 106.6(8) . .
Mo36 O107 Mo31 150.6(9) . .
Mo36 O107 Na6 106.1(9) . .
Mo31 O107 Na6 103.1(9) . .
Mo32 O109 Na8 143.0(10) . 8
Mo33 O111 Na3 132.7(16) . 8
Mo33 O112 Mo37 157.2(12) . .
Mo35 O113 Mo34 109.9(8) . .
Mo35 O113 Mo39 108.4(7) . .
Mo34 O113 Mo39 141.7(10) . .
Mo34 O115 Mo38 154.5(10) . .
Mo35 O118 Mo36 112.1(8) . .
Mo35 O118 Mo39 109.6(8) . .
Mo36 O118 Mo39 136.5(9) . .
Mo36 O121 Na4 159.0(17) . .
Mo37 O124 Mo38 141.6(11) . .
Mo39 O126 Mo38 155.6(11) . .
Mo39 O130 Na9 153.1(15) . .
Mo50 O133 Na4 131.3(18) . 5_565
Mo50 O133 Na9 113.6(19) . 2
Na4 O133 Na9 108.0(17) 5_565 2
Mo50 O134 Mo50 89.3(14) . 6_565
Mo50 O134 Na5 109.9(15) . .
Mo50 O134 Na5 109.9(15) 6_565 .
Mo41 O137 Mo46 108.5(9) . 6_565
Mo41 O137 Mo46 108.5(9) . .
Mo46 O137 Mo46 90.5(10) 6_565 .
Mo41 O138 Mo42 108.2(10) . .
Mo41 O139 Mo45 109.5(10) . .
Mo41 O139 Mo45 109.5(10) . 6_565
Mo45 O139 Mo45 89.4(9) . 6_565
Mo46 O140 Mo42 103.8(8) . .
Mo46 O140 Mo45 146.3(9) . .
Mo42 O140 Mo45 100.8(8) . .
Mo46 O140 Mo41 100.7(7) . .
Mo42 O140 Mo41 95.7(7) . .
Mo45 O140 Mo41 99.3(8) . .
Mo42 O141 Mo44 113.5(12) . .
Mo42 O141 Mo49 112.9(11) . .
Mo44 O141 Mo49 133.1(13) . .
Mo42 O142 Mo48 111.0(10) . .
Mo42 O142 Mo44 109.5(11) . .
Mo48 O142 Mo44 134.0(11) . .
Mo46 O143 Mo42 109.5(11) . .
Mo46 O143 Mo48 144.1(14) . .
Mo42 O143 Mo48 106.0(11) . .
Mo42 O145 Mo45 108.3(12) . .
Mo42 O145 Mo49 110.5(11) . .
Mo45 O145 Mo49 140.0(13) . .
Mo43 O146 Na1 139.1(13) . 2
Mo48 O147 Mo43 153.5(14) . .
Mo44 O148 Mo43 155.8(13) . .
Mo44 O149 Na2 153.8(15) . .
Mo45 O152 Mo50 157.7(10) . .
Mo45 O153 Mo45 113.5(19) 6_565 .
Mo46 O155 Mo46 115.3(18) 6_565 .
Mo46 O156 Mo47 152.5(13) . .
Mo47 O160 Mo47 123(2) 6_565 .
Mo47 O161 Mo47 85.7(11) . 6_565
Mo48 O162 Mo47 157.4(15) . .
Mo49 O166 Na2 156.6(16) . .
Mo49 O167 Mo50 153.6(16) . .
Mo49 O168 Na5 121.5(14) . .
O187 O169 Na9 122(7) 2 2
Mo50 O172 Mo50 114.2(17) 6_565 .
O169 O187 Na2 130(5) 2 2
Na1 O193 Na1 98.2(10) 2 .
O219 O218 Na8 147(10) . 8
O218 O219 Na8 28(10) . 8
O220 O221 Na7 168(7) . 2_556
O222 O222 Na6 73(2) 6_565 .
Na10 O223 Na7 115(4) . 2_556

loop_
_geom_bond_atom_site_label_1
_geom_bond_atom_site_label_2
_geom_bond_distance
_geom_bond_site_symmetry_2
Mo1 O3 1.66(2) .
Mo1 O5 1.77(2) .
Mo1 O4 1.800(18) .
Mo1 O2 2.044(17) .
Mo1 O1 2.054(15) .
Mo1 O6 2.392(19) .
Mo2 O10 1.667(17) .
Mo2 O11 1.741(19) .
Mo2 O9 1.88(2) .
Mo2 O4 2.017(17) .
Mo2 O8 2.225(17) .
Mo2 O7 2.245(17) .
Mo3A Mo3B 0.730(13) .
Mo3A O14 1.61(3) .
Mo3A O16 1.71(2) .
Mo3A O9 1.84(2) .
Mo3A O13 2.04(2) .
Mo3A O12 2.182(17) .
Mo3A O15 2.20(3) .
Mo3B O15 1.54(4) .
Mo3B O16 1.64(3) .
Mo3B O13 1.82(3) .
Mo3B O9 2.06(3) .
Mo3B O12 2.28(2) .
Mo3B O14 2.30(3) .
Mo4 O20 1.52(3) .
Mo4 O19 1.72(3) .
Mo4 O13 1.77(2) .
Mo4 O17 2.037(19) .
Mo4 O18 2.091(18) .
Mo4 O21 2.39(3) .
Mo5 O25 1.73(4) .
Mo5 O26 1.84(4) .
Mo5 O23 1.86(3) .
Mo5 O19 2.00(3) .
Mo5 O24 2.18(4) .
Mo5 O22 2.249(19) .
Mo6 O27 1.69(2) .
Mo6 O31 1.71(3) .
Mo6 O29 1.940(16) .
Mo6 O23 1.96(3) .
Mo6 O30 2.34(3) .
Mo6 O28 2.36(2) .
Mo7 O29 1.734(16) 6_565
Mo7 O29 1.734(16) .
Mo7 O34 1.99(3) .
Mo7 O33 2.007(6) .
Mo7 O32 2.081(16) 6_565
Mo7 O32 2.081(15) .
Mo8 O38 1.683(15) .
Mo8 O7 1.741(19) .
Mo8 O35 1.812(15) .
Mo8 O1 2.075(15) .
Mo8 O36 2.098(17) .
Mo8 O37 2.399(17) .
Mo9 O41 1.730(16) .
Mo9 O12 1.739(17) .
Mo9 O39 1.816(17) .
Mo9 O18 2.031(19) .
Mo9 O40 2.092(16) .
Mo9 O42 2.299(18) .
Mo10 O46 1.700(17) .
Mo10 O40 1.983(18) .
Mo10 O18 1.987(17) .
Mo10 O17 1.987(18) .
Mo10 O43 1.996(17) .
Mo10 O44 2.086(15) .
Mo10 O45 2.187(17) .
Mo11 O49 1.67(2) .
Mo11 O22 1.741(18) .
Mo11 O47 1.851(16) .
Mo11 O17 2.057(19) .
Mo11 O43 2.126(15) .
Mo11 O48 2.32(2) .
Mo12 O52 1.68(2) .
Mo12 O28 1.733(18) .
Mo12 O50 1.816(16) .
Mo12 O32 2.028(15) .
Mo12 O51 2.150(18) .
Mo12 O27 2.38(2) 2_556
Mo13 O55 1.67(2) .
Mo13 O32 1.984(16) .
Mo13 O32 1.984(15) 6_565
Mo13 O51 2.001(15) 6_565
Mo13 O51 2.001(15) .
Mo13 O53 2.09(2) .
Mo13 O54 2.21(2) .
Mo14 O60 1.672(17) .
Mo14 O57 1.889(17) 2
Mo14 O58 1.942(15) .
Mo14 O35 1.986(15) .
Mo14 O56 2.003(16) .
Mo14 O59 2.275(15) .
Mo15 O64 1.663(17) .
Mo15 O63 1.921(16) .
Mo15 O62 1.936(17) .
Mo15 O56 1.958(17) .
Mo15 O39 1.973(17) .
Mo15 O61 2.322(15) .
Mo16 O67 1.659(16) .
Mo16 O65 1.826(15) .
Mo16 O63 1.831(15) .
Mo16 O40 2.021(16) .
Mo16 O44 2.051(16) .
Mo16 O66 2.432(17) .
Mo17 O71 1.654(16) .
Mo17 O70 1.829(16) .
Mo17 O69 1.853(15) .
Mo17 O43 1.996(15) .
Mo17 O44 2.084(17) .
Mo17 O68 2.481(16) .
Mo18 O74 1.678(19) .
Mo18 O70 1.909(15) .
Mo18 O73 1.926(14) .
Mo18 O47 1.976(15) .
Mo18 O75 2.010(15) .
Mo18 O72 2.372(17) .
Mo19 O79 1.687(18) .
Mo19 O77 1.881(15) .
Mo19 O75 1.963(17) .
Mo19 O78 1.985(14) .
Mo19 O50 1.994(17) .
Mo19 O76 2.283(17) .
Mo20 O82 1.68(2) .
Mo20 O77 1.858(15) .
Mo20 O80 1.879(15) .
Mo20 O51 1.972(17) .
Mo20 O53 2.074(9) .
Mo20 O81 2.462(18) .
Mo21 O85 1.658(15) .
Mo21 O84 1.774(16) .
Mo21 O61 1.909(16) .
Mo21 O59 1.946(17) .
Mo21 O56 2.156(16) .
Mo21 O83 2.488(13) .
Mo22 O87 1.673(16) .
Mo22 O45 1.771(15) .
Mo22 O68 1.920(17) .
Mo22 O66 1.939(16) .
Mo22 O86 2.089(15) .
Mo22 O44 2.488(16) .
Mo23 O90 1.702(18) .
Mo23 O89 1.767(16) .
Mo23 O72 1.962(14) .
Mo23 O76 1.986(17) .
Mo23 O75 2.131(17) .
Mo23 O88 2.464(15) .
Mo24 O92 1.68(3) .
Mo24 O54 1.75(2) .
Mo24 O81 1.924(17) 6_565
Mo24 O81 1.924(17) .
Mo24 O91 2.11(3) .
Mo24 O53 2.42(3) .
Mo25 O93 1.668(15) .
Mo25 O58 1.853(16) .
Mo25 O57 1.853(16) .
Mo25 O36 1.981(15) 2
Mo25 O83 2.044(15) .
Mo25 O59 2.382(15) .
Mo26 O96 1.671(16) .
Mo26 O94 1.822(17) .
Mo26 O62 1.868(16) .
Mo26 O95 1.991(14) .
Mo26 O83 2.084(16) .
Mo26 O61 2.401(13) .
Mo27 O97 1.649(16) .
Mo27 O94 1.943(16) .
Mo27 O65 1.953(16) .
Mo27 O98 1.997(18) .
Mo27 O86 2.000(17) .
Mo27 O66 2.317(15) .
Mo28 O100 1.655(16) .
Mo28 O99 1.893(17) .
Mo28 O69 1.932(16) .
Mo28 O101 1.960(16) .
Mo28 O86 2.010(16) .
Mo28 O68 2.311(15) .
Mo29 O103 1.634(15) .
Mo29 O99 1.845(16) .
Mo29 O73 1.857(15) .
Mo29 O102 2.031(17) .
Mo29 O88 2.067(15) .
Mo29 O72 2.476(15) .
Mo30 O106 1.629(18) .
Mo30 O104 1.868(15) .
Mo30 O78 1.874(15) .
Mo30 O105 1.956(17) .
Mo30 O88 2.071(15) .
Mo30 O76 2.433(15) .
Mo31 O108 1.656(17) .
Mo31 O104 1.882(14) .
Mo31 O80 1.928(17) .
Mo31 O107 1.930(18) .
Mo31 O91 1.988(10) .
Mo31 O81 2.360(17) .
Mo32 O109 1.666(15) .
Mo32 O2 1.969(15) 2
Mo32 O1 2.000(18) 2
Mo32 O36 2.020(16) 2
Mo32 O95 2.038(17) .
Mo32 O83 2.105(13) .
Mo32 O84 2.203(15) .
Mo33 O110 1.721(17) .
Mo33 O112 1.733(17) .
Mo33 O98 1.810(18) .
Mo33 O2 2.071(18) 2
Mo33 O95 2.074(14) .
Mo33 O111 2.260(16) .
Mo34 O114 1.681(15) .
Mo34 O115 1.73(2) .
Mo34 O101 1.843(15) .
Mo34 O113 2.040(15) .
Mo34 O102 2.056(18) .
Mo34 O116 2.404(17) .
Mo35 O117 1.668(16) .
Mo35 O113 1.996(19) .
Mo35 O118 2.006(16) .
Mo35 O105 2.011(16) .
Mo35 O102 2.025(15) .
Mo35 O88 2.109(17) .
Mo35 O89 2.222(15) .
Mo36 O121 1.72(2) .
Mo36 O119 1.726(18) .
Mo36 O107 1.878(18) .
Mo36 O118 2.029(17) .
Mo36 O105 2.161(16) .
Mo36 O120 2.35(2) .
Mo37 O123 1.71(3) .
Mo37 O122 1.85(2) .
Mo37 O124 1.87(2) .
Mo37 O5 2.03(2) 2
Mo37 O125 2.10(2) .
Mo37 O112 2.146(18) .
Mo38 O129 1.67(2) .
Mo38 O128 1.76(2) .
Mo38 O126 1.91(2) .
Mo38 O124 1.924(18) .
Mo38 O115 2.19(2) .
Mo38 O127 2.256(19) .
Mo39 O132 1.69(2) .
Mo39 O130 1.72(2) .
Mo39 O126 1.85(2) .
Mo39 O118 2.060(18) .
Mo39 O113 2.101(16) .
Mo39 O131 2.29(3) .
Mo41 O138 1.74(2) 6_565
Mo41 O138 1.74(2) .
Mo41 O139 1.91(3) .
Mo41 O137 1.95(3) .
Mo41 O140 2.394(18) .
Mo41 O140 2.394(18) 6_565
Mo42 O144 1.67(2) .
Mo42 O141 1.95(3) .
Mo42 O142 1.99(2) .
Mo42 O145 2.00(2) .
Mo42 O143 2.05(3) .
Mo42 O140 2.122(18) .
Mo42 O138 2.38(2) .
Mo43 O146 1.72(2) .
Mo43 O146 1.72(2) 2
Mo43 O148 1.91(2) 2
Mo43 O148 1.91(2) .
Mo43 O147 2.25(2) 2
Mo43 O147 2.25(2) .
Mo44 O150 1.71(2) .
Mo44 O149 1.74(3) .
Mo44 O148 1.88(2) .
Mo44 O141 2.07(2) .
Mo44 O142 2.12(2) .
Mo44 O151 2.38(2) .
Mo45 O154 1.72(3) .
Mo45 O152 1.78(2) .
Mo45 O153 1.94(2) .
Mo45 O145 2.04(2) .
Mo45 O140 2.122(18) .
Mo45 O139 2.301(19) .
Mo46 O157 1.68(2) .
Mo46 O156 1.74(2) .
Mo46 O155 1.921(19) .
Mo46 O143 1.99(2) .
Mo46 O140 2.07(2) .
Mo46 O137 2.285(19) .
Mo47 O159 1.66(3) .
Mo47 O158 1.74(3) .
Mo47 O162 1.92(3) .
Mo47 O160 1.923(18) .
Mo47 O156 2.27(2) .
Mo47 O161 2.48(3) .
Mo48 O163 1.71(2) .
Mo48 O147 1.73(2) .
Mo48 O162 1.86(3) .
Mo48 O142 2.00(2) .
Mo48 O143 2.07(2) .
Mo48 O164 2.34(2) .
Mo49 O168 1.71(2) .
Mo49 O166 1.75(3) .
Mo49 O167 1.86(3) .
Mo49 O141 2.08(3) .
Mo49 O145 2.09(3) .
Mo49 O165 2.35(2) .
Mo50 O171 1.72(3) .
Mo50 O133 1.82(4) .
Mo50 O167 1.95(3) .
Mo50 O172 1.961(19) .
Mo50 O152 2.24(2) .
Mo50 O134 2.34(3) .
Na1 O11 2.36(2) 2
Na1 O193 2.37(3) 2
Na1 O193 2.38(3) .
Na1 O185 2.39(4) 2
Na1 O146 2.47(3) 2
Na1 O38 2.56(2) 2
Na1 Na1 3.59(3) 2
Na2 O225 1.95(15) 2
Na2 O184 2.31(3) 2
Na2 O166 2.36(3) .
Na2 O228 2.40(11) .
Na2 O149 2.43(4) .
Na2 O187 2.54(6) 2
Na2 O204 2.94(8) 2
Na3 O21 2.12(7) .
Na3 O111 2.76(6) 8_455
Na3 O42 2.80(7) .
Na3 O176 2.87(7) 8_455
Na4 O229 2.51(6) .
Na4 O133 2.68(4) 5_565
Na4 O133 2.68(4) 2
Na4 O121 2.77(3) 6_565
Na4 O121 2.77(3) .
Na4 O135 2.94(7) 6_565
Na4 O135 2.94(7) .
Na5 Na9 2.49(5) 5_565
Na5 Na9 2.49(5) 2
Na5 O134 2.56(7) .
Na5 O168 2.98(5) 6_565
Na5 O168 2.98(5) .
Na6 O233 2.43(6) 5_666
Na6 O222 2.58(11) 6_565
Na6 O222 2.58(11) .
Na6 O107 2.97(3) .
Na6 O107 2.97(3) 6_565
Na7 O221 2.35(11) 2_556
Na7 O180 2.71(5) 7_556
Na7 O223 2.85(10) 2_556
Na7 O79 2.87(4) .
Na7 O178 2.89(4) .
Na8 O218 2.36(6) 8_455
Na8 O216 2.72(10) .
Na8 O202 2.75(7) .
Na8 O16 2.80(3) .
Na8 O219 2.81(10) 8_455
Na8 O109 2.87(3) 8_455
Na8 O96 2.91(3) 8_455
Na9 Na5 2.49(5) 5_565
Na9 O169 2.53(10) 2
Na9 O133 2.88(5) 2
Na9 O130 2.92(4) .
Na9 Na9 4.19(8) 6_565
Na10 O223 2.46(11) .
Na10 O25 2.79(7) .
Na10 O82 3.00(7) 2_556
O1 Mo32 2.000(18) 2
O2 Mo32 1.969(15) 2
O2 Mo33 2.071(18) 2
O5 Mo37 2.03(2) 2
O11 Na1 2.36(2) 2
O27 Mo12 2.38(2) 2_556
O33 Mo7 2.007(6) 5_566
O36 Mo25 1.981(15) 2
O36 Mo32 2.020(16) 2
O38 Na1 2.56(2) 2
O53 Mo20 2.074(9) 6_565
O57 Mo14 1.889(17) 2
O82 Na10 3.00(7) 2_556
O91 Mo31 1.988(10) 6_565
O96 Na8 2.91(3) 8
O109 Na8 2.87(3) 8
O111 Na3 2.76(6) 8
O133 Na4 2.68(4) 5_565
O133 Na9 2.88(5) 2
O134 Mo50 2.34(3) 6_565
O137 Mo46 2.285(19) 6_565
O139 Mo45 2.301(19) 6_565
O146 Na1 2.47(3) 2
O153 Mo45 1.94(2) 6_565
O155 Mo46 1.921(19) 6_565
O160 Mo47 1.923(18) 6_565
O161 Mo47 2.48(3) 6_565
O169 O187 1.36(10) 2
O169 Na9 2.53(10) 2
O172 Mo50 1.961(19) 6_565
O176 Na3 2.87(7) 8
O180 Na7 2.71(5) 7_556
O184 Na2 2.31(3) 2
O185 Na1 2.39(4) 2
O187 O169 1.36(10) 2
O187 Na2 2.54(6) 2
O193 Na1 2.37(3) 2
O204 Na2 2.94(8) 2
O218 O219 0.51(10) .
O218 Na8 2.36(6) 8
O219 Na8 2.81(10) 8
O220 O221 1.72(12) .
O221 Na7 2.35(11) 2_556
O222 O222 1.51(19) 6_565
O223 Na7 2.85(10) 2_556
O224 O226 1.28(17) 5_566
O225 Na2 1.95(15) 2
O226 O224 1.28(17) 5_566
O233 Na6 2.43(6) 5_666
